data_4133181
loop_
_publ_author_name
'Chaix, Arnaud'
'Mouchaham, Georges'
'Shkurenko, Aleksander'
'Hoang, Phuong'
'Moosa, Basem'
'Bhatt, Prashant M.'
'Adil, Karim'
'Salama, Khaled N.'
'Eddaoudi, Mohamed'
'Khashab, Niveen M.'

_publ_section_title
;
 Trianglamine-Based Supramolecular Organic Framework with Permanent
 Intrinsic Porosity and Tunable Selectivity.
;
_journal_issue 44
_journal_name_full 'Journal of the American Chemical Society'
_journal_page_first 14571
_journal_page_last 14575
_journal_paper_doi 10.1021/jacs.8b08770
_journal_volume 140
_journal_year 2018
_chemical_absolute_configuration syn
_chemical_formula_moiety '(C42 H66 N6 6+), 6(Cl 1-), 0.84(I)'
_chemical_formula_sum 'C42 H66 Cl6 I0.84 N6'
_chemical_formula_weight 974.78
_space_group_crystal_system trigonal
_space_group_IT_number 143
_space_group_name_Hall 'P 3'
_space_group_name_H-M_alt 'P 3'
_atom_sites_solution_hydrogens geom
_atom_sites_solution_primary direct
_atom_sites_solution_secondary difmap
_audit_creation_method SHELXL-2014/7
_cell_angle_alpha 90
_cell_angle_beta 90
_cell_angle_gamma 120
_cell_formula_units_Z 16
_cell_length_a 43.918(2)
_cell_length_b 43.918(2)
_cell_length_c 13.7792(8)
_cell_measurement_reflns_used 9628
_cell_measurement_temperature 120(2)
_cell_measurement_theta_max 43.49
_cell_measurement_theta_min 3.41
_cell_volume 23017(2)
_computing_cell_refinement 'SAINT v8.34A (Bruker, 2013)'
_computing_data_collection 'Bruker APEX2 v2009.3-0 (Bruker AXS Inc., 2009)'
_computing_data_reduction 'SAINT v8.34A (Bruker, 2013)'
_computing_molecular_graphics 'DIAMOND (Crystal Impact GbR, 2009'
_computing_publication_material 'PublCIF. Westrip, S. P. (2010). J. Appl. Cryst. 43, 920-925.'
_computing_structure_refinement 'SHELXL-2014/7 (Sheldrick, 2014)'
_computing_structure_solution 'ShelXS (Sheldrick, 2008)'
_diffrn_ambient_temperature 120(2)
_diffrn_detector_area_resol_mean 8.3
_diffrn_measured_fraction_theta_full 0.996
_diffrn_measured_fraction_theta_max 0.996
_diffrn_measurement_device_type 'Bruker X8 PROSPECTOR APEX2 CCD'
_diffrn_measurement_method '\f and \w scans'
_diffrn_radiation_monochromator mirrors
_diffrn_radiation_type CuK\a
_diffrn_radiation_wavelength 1.54178
_diffrn_reflns_av_R_equivalents 0.0717
_diffrn_reflns_av_unetI/netI 0.0727
_diffrn_reflns_Laue_measured_fraction_full 0.996
_diffrn_reflns_Laue_measured_fraction_max 0.996
_diffrn_reflns_limit_h_max 31
_diffrn_reflns_limit_h_min -39
_diffrn_reflns_limit_k_max 39
_diffrn_reflns_limit_k_min -39
_diffrn_reflns_limit_l_max 12
_diffrn_reflns_limit_l_min -12
_diffrn_reflns_number 70115
_diffrn_reflns_point_group_measured_fraction_full 0.979
_diffrn_reflns_point_group_measured_fraction_max 0.979
_diffrn_reflns_theta_full 43.528
_diffrn_reflns_theta_max 43.528
_diffrn_reflns_theta_min 2.323
_diffrn_source 'Incoatec I\ms'
_exptl_absorpt_coefficient_mu 6.501
_exptl_absorpt_correction_T_max 0.1088
_exptl_absorpt_correction_T_min 0.0172
_exptl_absorpt_correction_type multi-scan
_exptl_absorpt_process_details
;
SADABS-2016/2 (Bruker,2016/2) was used for absorption correction.
wR2(int) was 0.1409 before and 0.0858 after correction.
The Ratio of minimum to maximum transmission is 0.1581.
The \l/2 correction factor is Not present.
;
_exptl_crystal_colour brown
_exptl_crystal_density_diffrn 1.125
_exptl_crystal_description 'piece of hexagonal prism'
_exptl_crystal_F_000 8108
_exptl_crystal_size_max 0.200
_exptl_crystal_size_mid 0.180
_exptl_crystal_size_min 0.140
_refine_diff_density_max 4.876
_refine_diff_density_min -1.994
_refine_diff_density_rms 0.455
_refine_ls_abs_structure_details
;
 Flack x determined using 7425 quotients [(I+)-(I-)]/[(I+)+(I-)]
 (Parsons, Flack and Wagner, Acta Cryst. B69 (2013) 249-259).
;
_refine_ls_abs_structure_Flack 0.488(8)
_refine_ls_extinction_method none
_refine_ls_goodness_of_fit_ref 2.383
_refine_ls_hydrogen_treatment constr
_refine_ls_matrix_type full
_refine_ls_number_parameters 988
_refine_ls_number_reflns 22458
_refine_ls_number_restraints 834
_refine_ls_restrained_S_all 2.343
_refine_ls_R_factor_all 0.2326
_refine_ls_R_factor_gt 0.2189
_refine_ls_shift/su_max 0.001
_refine_ls_shift/su_mean 0.000
_refine_ls_structure_factor_coef Fsqd
_refine_ls_weighting_details 'w=1/[\s^2^(Fo^2^)+(0.2000P)^2^] where P=(Fo^2^+2Fc^2^)/3'
_refine_ls_weighting_scheme calc
_refine_ls_wR_factor_gt 0.4973
_refine_ls_wR_factor_ref 0.5120
_reflns_Friedel_coverage 0.966
_reflns_Friedel_fraction_full 0.962
_reflns_Friedel_fraction_max 0.962
_reflns_number_gt 20243
_reflns_number_total 22458
_reflns_threshold_expression 'I > 2\s(I)'
_cod_data_source_file ja8b08770_si_003.cif
_cod_data_source_block shelx
_cod_database_code 4133181
_shelx_shelxl_version_number 2014/7
_shelx_space_group_comment
;
The symmetry employed for this shelxl refinement is uniquely defined
by the following loop, which should always be used as a source of
symmetry information in preference to the above space-group names.
They are only intended as comments.
;
_shelx_estimated_absorpt_t_min 0.356
_shelx_estimated_absorpt_t_max 0.463

loop_
_space_group_symop_operation_xyz
'x, y, z'
'-y, x-y, z'
'-x+y, -x, z'

loop_
_atom_site_label
_atom_site_type_symbol
_atom_site_fract_x
_atom_site_fract_y
_atom_site_fract_z
_atom_site_U_iso_or_equiv
_atom_site_adp_type
_atom_site_occupancy
_atom_site_site_symmetry_order
_atom_site_calc_flag
_atom_site_refinement_flags_posn
_atom_site_refinement_flags_adp
_atom_site_refinement_flags_occupancy
_atom_site_disorder_assembly
_atom_site_disorder_group
Cl1A Cl 0.1866(8) 0.1425(8) 0.068(2) 0.097(8) Uiso 1 1 d . . . . .
Cl2A Cl 0.1903(9) 0.0511(9) 0.124(2) 0.113(10) Uiso 1 1 d . . . . .
Cl3A Cl 0.3586(8) 0.0442(8) 0.069(2) 0.099(8) Uiso 1 1 d . . . . .
Cl4A Cl 0.4485(9) 0.1386(9) 0.122(2) 0.109(9) Uiso 1 1 d . . . . .
Cl5A Cl 0.4542(8) 0.3144(8) 0.070(2) 0.106(9) Uiso 1 1 d . . . . .
Cl6A Cl 0.3611(9) 0.3093(9) 0.119(2) 0.115(10) Uiso 1 1 d . . . . .
Cl1B Cl 0.1849(9) 0.1398(9) 0.576(2) 0.112(9) Uiso 1 1 d . . . . .
Cl2B Cl 0.1921(9) 0.0522(9) 0.623(2) 0.111(9) Uiso 1 1 d . . . . .
Cl3B Cl 0.3610(8) 0.0456(8) 0.577(2) 0.105(9) Uiso 1 1 d . . . . .
Cl4B Cl 0.4477(7) 0.1400(7) 0.622(2) 0.092(8) Uiso 1 1 d . . . . .
Cl5B Cl 0.4548(8) 0.3146(8) 0.572(2) 0.094(8) Uiso 1 1 d . . . . .
Cl6B Cl 0.3603(9) 0.3078(9) 0.621(2) 0.112(9) Uiso 1 1 d . . . . .
Cl1C Cl 0.0517(8) 0.1913(8) 0.379(2) 0.103(9) Uiso 1 1 d . . . . .
Cl2C Cl 0.1408(8) 0.1849(8) 0.427(2) 0.098(8) Uiso 1 1 d . . . . .
Cl3C Cl 0.3080(10) 0.3593(10) 0.379(3) 0.127(11) Uiso 1 1 d . . . . .
Cl4C Cl 0.3142(9) 0.4554(9) 0.425(2) 0.115(10) Uiso 1 1 d . . . . .
Cl5C Cl 0.1401(9) 0.4489(9) 0.379(3) 0.120(10) Uiso 1 1 d . . . . .
Cl6C Cl 0.0437(8) 0.3591(8) 0.426(2) 0.102(9) Uiso 1 1 d . . . . .
Cl1D Cl 0.0512(10) 0.1901(10) 0.883(3) 0.135(12) Uiso 1 1 d . . . . .
Cl2D Cl 0.1414(8) 0.1859(8) 0.925(2) 0.095(8) Uiso 1 1 d . . . . .
Cl3D Cl 0.3078(9) 0.3587(9) 0.880(3) 0.118(10) Uiso 1 1 d . . . . .
Cl4D Cl 0.3139(8) 0.4545(8) 0.931(2) 0.098(8) Uiso 1 1 d . . . . .
Cl5D Cl 0.1399(9) 0.4479(9) 0.886(3) 0.118(10) Uiso 1 1 d . . . . .
Cl6D Cl 0.0459(8) 0.3606(8) 0.925(2) 0.100(8) Uiso 1 1 d . . . . .
Cl1E Cl 0.6395(9) 0.4482(9) 0.378(2) 0.110(9) Uiso 1 1 d . . . . .
Cl2E Cl 0.5445(8) 0.3590(8) 0.427(2) 0.105(9) Uiso 1 1 d . . . . .
Cl1F Cl 0.6397(12) 0.4479(12) 0.886(3) 0.151(13) Uiso 1 1 d . . . . .
Cl2F Cl 0.5460(8) 0.3604(8) 0.930(2) 0.095(8) Uiso 1 1 d . . . . .
Cl1G Cl 0.4498(10) 0.6394(10) 0.125(3) 0.125(11) Uiso 1 1 d . . . . .
Cl2G Cl 0.3597(8) 0.5457(8) 0.068(2) 0.095(8) Uiso 1 1 d . . . . .
Cl1H Cl 0.4502(9) 0.6412(9) 0.620(2) 0.114(10) Uiso 1 1 d . . . . .
Cl2H Cl 0.3596(8) 0.5460(8) 0.568(2) 0.094(8) Uiso 1 1 d . . . . .
N1A N 0.208(2) 0.1409(17) 0.372(9) 0.29(4) Uiso 1 1 d D U . A 1
H1AA H 0.2258 0.1368 0.3649 0.352 Uiso 1 1 calc R U . A 1
H1AB H 0.2070 0.1471 0.4345 0.352 Uiso 1 1 calc R U . A 1
N2A N 0.2052(18) 0.075(2) 0.351(9) 0.31(4) Uiso 1 1 d D U . A 1
H2AA H 0.2053 0.0746 0.2850 0.369 Uiso 1 1 calc R U . A 1
H2AB H 0.2250 0.0946 0.3712 0.369 Uiso 1 1 calc R U . A 1
N3A N 0.360(2) 0.061(3) 0.365(8) 0.29(4) Uiso 1 1 d D U . A 1
H3AA H 0.3518 0.0493 0.4219 0.353 Uiso 1 1 calc R U . A 1
H3AB H 0.3653 0.0833 0.3717 0.353 Uiso 1 1 calc R U . A 1
N4A N 0.427(3) 0.1246(18) 0.349(10) 0.29(4) Uiso 1 1 d D U . A 1
H4AA H 0.4303 0.1268 0.2834 0.345 Uiso 1 1 calc R U . A 1
H4AB H 0.4066 0.1242 0.3628 0.345 Uiso 1 1 calc R U . A 1
N5A N 0.438(2) 0.292(2) 0.360(8) 0.27(4) Uiso 1 1 d D U . A 1
H5AA H 0.4154 0.2744 0.3568 0.327 Uiso 1 1 calc R U . A 1
H5AB H 0.4459 0.2936 0.4215 0.327 Uiso 1 1 calc R U . A 1
N6A N 0.3748(16) 0.2957(17) 0.345(9) 0.26(4) Uiso 1 1 d D U . A 1
H6AA H 0.3745 0.2760 0.3655 0.309 Uiso 1 1 calc R U . A 1
H6AB H 0.3727 0.2946 0.2787 0.309 Uiso 1 1 calc R U . A 1
C1A C 0.1742(16) 0.1086(16) 0.348(8) 0.30(4) Uiso 1 1 d D U . A 1
H1A H 0.1718 0.1068 0.2757 0.361 Uiso 1 1 calc R U . A 1
C2A C 0.143(2) 0.110(2) 0.389(11) 0.30(4) Uiso 1 1 d D U . A 1
H2AC H 0.1431 0.1316 0.3655 0.366 Uiso 1 1 calc R U . A 1
H2AD H 0.1439 0.1109 0.4605 0.366 Uiso 1 1 calc R U . A 1
C3A C 0.1091(17) 0.078(3) 0.356(13) 0.30(5) Uiso 1 1 d D U . A 1
H3AC H 0.0885 0.0785 0.3818 0.362 Uiso 1 1 calc R U . A 1
H3AD H 0.1077 0.0773 0.2840 0.362 Uiso 1 1 calc R U . A 1
C4A C 0.1087(16) 0.045(2) 0.392(12) 0.30(5) Uiso 1 1 d D U . A 1
H4AC H 0.0867 0.0237 0.3712 0.361 Uiso 1 1 calc R U . A 1
H4AD H 0.1095 0.0451 0.4638 0.361 Uiso 1 1 calc R U . A 1
C5A C 0.1402(16) 0.0437(18) 0.351(10) 0.30(4) Uiso 1 1 d D U . A 1
H5AC H 0.1393 0.0433 0.2795 0.358 Uiso 1 1 calc R U . A 1
H5AD H 0.1399 0.0221 0.3736 0.358 Uiso 1 1 calc R U . A 1
C6A C 0.1738(14) 0.0760(16) 0.386(7) 0.30(4) Uiso 1 1 d D U . A 1
H6A H 0.1740 0.0765 0.4584 0.360 Uiso 1 1 calc R U . A 1
C7A C 0.2050(19) 0.043(2) 0.389(10) 0.31(4) Uiso 1 1 d D U . A 1
H7AA H 0.1845 0.0221 0.3620 0.376 Uiso 1 1 calc R U . A 1
H7AB H 0.2025 0.0426 0.4604 0.376 Uiso 1 1 calc R U . A 1
C8A C 0.2386(17) 0.0433(18) 0.362(8) 0.32(4) Uiso 1 1 d DG U . A 1
C9A C 0.249(3) 0.046(4) 0.266(8) 0.32(4) Uiso 1 1 d DG U . A 1
H9A H 0.2351 0.0487 0.2164 0.381 Uiso 1 1 calc R U . A 1
C10A C 0.280(3) 0.046(4) 0.242(7) 0.32(4) Uiso 1 1 d DG U . A 1
H10A H 0.2867 0.0486 0.1756 0.380 Uiso 1 1 calc R U . A 1
C11A C 0.2999(19) 0.043(3) 0.314(7) 0.31(4) Uiso 1 1 d DG U . A 1
C12A C 0.290(3) 0.040(4) 0.410(7) 0.32(4) Uiso 1 1 d DG U . A 1
H12A H 0.3034 0.0378 0.4597 0.384 Uiso 1 1 calc R U . A 1
C13A C 0.259(3) 0.040(4) 0.435(8) 0.32(4) Uiso 1 1 d DG U . A 1
H13A H 0.2518 0.0380 0.5005 0.384 Uiso 1 1 calc R U . A 1
C14A C 0.334(2) 0.043(4) 0.287(8) 0.31(4) Uiso 1 1 d D U . A 1
H14A H 0.3285 0.0187 0.2791 0.368 Uiso 1 1 calc R U . A 1
H14B H 0.3428 0.0558 0.2252 0.368 Uiso 1 1 calc R U . A 1
C15A C 0.3927(17) 0.0600(19) 0.338(7) 0.29(4) Uiso 1 1 d D U . A 1
H15A H 0.3951 0.0612 0.2658 0.348 Uiso 1 1 calc R U . A 1
C16A C 0.390(2) 0.0261(17) 0.373(11) 0.28(4) Uiso 1 1 d D U . A 1
H16A H 0.3695 0.0056 0.3444 0.340 Uiso 1 1 calc R U . A 1
H16B H 0.3882 0.0245 0.4443 0.340 Uiso 1 1 calc R U . A 1
C17A C 0.423(3) 0.026(2) 0.342(12) 0.29(5) Uiso 1 1 d D U . A 1
H17A H 0.4256 0.0271 0.2704 0.343 Uiso 1 1 calc R U . A 1
H17B H 0.4219 0.0033 0.3628 0.343 Uiso 1 1 calc R U . A 1
C18A C 0.455(3) 0.057(3) 0.388(12) 0.29(5) Uiso 1 1 d D U . A 1
H18A H 0.4532 0.0549 0.4596 0.343 Uiso 1 1 calc R U . A 1
H18B H 0.4769 0.0561 0.3696 0.343 Uiso 1 1 calc R U . A 1
C19A C 0.4578(18) 0.091(2) 0.354(10) 0.29(4) Uiso 1 1 d D U . A 1
H19A H 0.4786 0.1108 0.3834 0.345 Uiso 1 1 calc R U . A 1
H19B H 0.4608 0.0925 0.2823 0.345 Uiso 1 1 calc R U . A 1
C20A C 0.425(2) 0.0914(17) 0.382(7) 0.29(4) Uiso 1 1 d D U . A 1
H20A H 0.4225 0.0900 0.4539 0.349 Uiso 1 1 calc R U . A 1
C21A C 0.457(2) 0.1549(17) 0.398(10) 0.28(4) Uiso 1 1 d D U . A 1
H21A H 0.4791 0.1563 0.3789 0.339 Uiso 1 1 calc R U . A 1
H21B H 0.4541 0.1515 0.4692 0.339 Uiso 1 1 calc R U . A 1
C22A C 0.4576(19) 0.1889(16) 0.371(8) 0.27(4) Uiso 1 1 d DG U . A 1
C23A C 0.453(4) 0.195(2) 0.274(8) 0.28(4) Uiso 1 1 d DG U . A 1
H23A H 0.4491 0.1783 0.2259 0.336 Uiso 1 1 calc R U . A 1
C24A C 0.454(4) 0.226(3) 0.249(7) 0.28(4) Uiso 1 1 d DG U . A 1
H24A H 0.4505 0.2306 0.1836 0.339 Uiso 1 1 calc R U . A 1
C25A C 0.459(2) 0.2510(19) 0.320(7) 0.28(4) Uiso 1 1 d DG U . A 1
C26A C 0.464(4) 0.245(2) 0.416(7) 0.27(4) Uiso 1 1 d DG U . A 1
H26A H 0.4678 0.2616 0.4649 0.327 Uiso 1 1 calc R U . A 1
C27A C 0.463(3) 0.214(2) 0.442(8) 0.28(4) Uiso 1 1 d DG U . A 1
H27A H 0.4664 0.2093 0.5073 0.331 Uiso 1 1 calc R U . A 1
C28A C 0.460(3) 0.285(2) 0.293(9) 0.28(4) Uiso 1 1 d D U . A 1
H28A H 0.4845 0.3046 0.2945 0.331 Uiso 1 1 calc R U . A 1
H28B H 0.4511 0.2828 0.2256 0.331 Uiso 1 1 calc R U . A 1
C29A C 0.4398(17) 0.3257(16) 0.333(7) 0.26(4) Uiso 1 1 d D U . A 1
H29A H 0.4399 0.3275 0.2607 0.315 Uiso 1 1 calc R U . A 1
C30A C 0.4732(16) 0.357(2) 0.372(10) 0.25(4) Uiso 1 1 d D U . A 1
H30A H 0.4733 0.3560 0.4442 0.301 Uiso 1 1 calc R U . A 1
H30B H 0.4940 0.3563 0.3481 0.301 Uiso 1 1 calc R U . A 1
C31A C 0.475(2) 0.3909(17) 0.340(11) 0.25(4) Uiso 1 1 d D U . A 1
H31A H 0.4749 0.3919 0.2681 0.300 Uiso 1 1 calc R U . A 1
H31B H 0.4968 0.4113 0.3639 0.300 Uiso 1 1 calc R U . A 1
C32A C 0.443(2) 0.3920(15) 0.380(11) 0.26(4) Uiso 1 1 d D U . A 1
H32A H 0.4443 0.4142 0.3605 0.307 Uiso 1 1 calc R U . A 1
H32B H 0.4431 0.3909 0.4516 0.307 Uiso 1 1 calc R U . A 1
C33A C 0.4098(19) 0.3609(16) 0.340(9) 0.26(4) Uiso 1 1 d D U . A 1
H33A H 0.3890 0.3616 0.3640 0.308 Uiso 1 1 calc R U . A 1
H33B H 0.4099 0.3619 0.2681 0.308 Uiso 1 1 calc R U . A 1
C34A C 0.4082(15) 0.3270(14) 0.373(6) 0.26(4) Uiso 1 1 d D U . A 1
H34A H 0.4097 0.3275 0.4451 0.312 Uiso 1 1 calc R U . A 1
C35A C 0.3448(16) 0.2975(18) 0.388(9) 0.24(4) Uiso 1 1 d D U . A 1
H35A H 0.3441 0.3180 0.3607 0.291 Uiso 1 1 calc R U . A 1
H35B H 0.3481 0.3007 0.4587 0.291 Uiso 1 1 calc R U . A 1
C36A C 0.3103(15) 0.2642(15) 0.366(7) 0.25(4) Uiso 1 1 d DG U . A 1
C37A C 0.298(2) 0.256(2) 0.272(7) 0.25(4) Uiso 1 1 d DG U . A 1
H37A H 0.3107 0.2719 0.2203 0.297 Uiso 1 1 calc R U . A 1
C38A C 0.266(2) 0.226(2) 0.252(7) 0.26(4) Uiso 1 1 d DG U . A 1
H38A H 0.2575 0.2206 0.1877 0.311 Uiso 1 1 calc R U . A 1
C39A C 0.2472(17) 0.2032(16) 0.328(7) 0.27(4) Uiso 1 1 d DG U . A 1
C40A C 0.260(2) 0.211(2) 0.422(7) 0.27(4) Uiso 1 1 d DG U . A 1
H40A H 0.2468 0.1954 0.4735 0.321 Uiso 1 1 calc R U . A 1
C41A C 0.291(2) 0.241(2) 0.441(7) 0.26(4) Uiso 1 1 d DG U . A 1
H41A H 0.2999 0.2468 0.5061 0.313 Uiso 1 1 calc R U . A 1
C42A C 0.213(2) 0.1698(19) 0.306(9) 0.29(4) Uiso 1 1 d D U . A 1
H42A H 0.1929 0.1744 0.3149 0.345 Uiso 1 1 calc R U . A 1
H42B H 0.2125 0.1627 0.2381 0.345 Uiso 1 1 calc R U . A 1
N1B N 0.2027(18) 0.1332(14) 0.863(6) 0.19(3) Uiso 1 1 d D U . B 2
H1BA H 0.1994 0.1398 0.9232 0.230 Uiso 1 1 calc R U . B 2
H1BB H 0.2213 0.1293 0.8669 0.230 Uiso 1 1 calc R U . B 2
N2B N 0.2039(18) 0.068(2) 0.830(7) 0.19(3) Uiso 1 1 d D U . B 2
H2BA H 0.2009 0.0608 0.7672 0.232 Uiso 1 1 calc R U . B 2
H2BB H 0.2229 0.0901 0.8336 0.232 Uiso 1 1 calc R U . B 2
N3B N 0.3697(14) 0.074(2) 0.848(8) 0.19(3) Uiso 1 1 d D U . B 2
H3BA H 0.3710 0.0946 0.8252 0.224 Uiso 1 1 calc R U . B 2
H3BB H 0.3674 0.0740 0.9134 0.224 Uiso 1 1 calc R U . B 2
N4B N 0.437(2) 0.1387(14) 0.837(6) 0.22(3) Uiso 1 1 d D U . B 2
H4BA H 0.4485 0.1454 0.7784 0.261 Uiso 1 1 calc R U . B 2
H4BB H 0.4156 0.1360 0.8301 0.261 Uiso 1 1 calc R U . B 2
N5B N 0.432(2) 0.2991(17) 0.868(7) 0.19(3) Uiso 1 1 d D U . B 2
H5BA H 0.4116 0.2791 0.8520 0.232 Uiso 1 1 calc R U . B 2
H5BB H 0.4341 0.2999 0.9336 0.232 Uiso 1 1 calc R U . B 2
N6B N 0.3653(13) 0.2955(15) 0.846(7) 0.16(3) Uiso 1 1 d D U . B 2
H6BA H 0.3680 0.2770 0.8635 0.197 Uiso 1 1 calc R U . B 2
H6BB H 0.3620 0.2945 0.7803 0.197 Uiso 1 1 calc R U . B 2
C1B C 0.1707(13) 0.1005(13) 0.833(6) 0.20(3) Uiso 1 1 d D U . B 2
H1B H 0.1694 0.1002 0.7604 0.237 Uiso 1 1 calc R U . B 2
C2B C 0.1381(18) 0.0997(19) 0.873(9) 0.20(3) Uiso 1 1 d D U . B 2
H2BC H 0.1394 0.1008 0.9451 0.239 Uiso 1 1 calc R U . B 2
H2BD H 0.1371 0.1205 0.8498 0.239 Uiso 1 1 calc R U . B 2
C3B C 0.1052(14) 0.066(2) 0.842(9) 0.20(3) Uiso 1 1 d D U . B 2
H3BC H 0.1031 0.0660 0.7705 0.239 Uiso 1 1 calc R U . B 2
H3BD H 0.0843 0.0659 0.8704 0.239 Uiso 1 1 calc R U . B 2
C4B C 0.1071(15) 0.0344(19) 0.876(9) 0.19(3) Uiso 1 1 d D U . B 2
H4BC H 0.0855 0.0127 0.8558 0.234 Uiso 1 1 calc R U . B 2
H4BD H 0.1088 0.0345 0.9474 0.234 Uiso 1 1 calc R U . B 2
C5B C 0.1391(17) 0.0353(14) 0.831(8) 0.19(3) Uiso 1 1 d D U . B 2
H5BC H 0.1376 0.0356 0.7592 0.228 Uiso 1 1 calc R U . B 2
H5BD H 0.1401 0.0141 0.8502 0.228 Uiso 1 1 calc R U . B 2
C6B C 0.1720(13) 0.0682(15) 0.865(6) 0.19(3) Uiso 1 1 d D U . B 2
H6B H 0.1722 0.0679 0.9380 0.232 Uiso 1 1 calc R U . B 2
C7B C 0.2095(16) 0.044(2) 0.892(7) 0.20(3) Uiso 1 1 d D U . B 2
H7BA H 0.1894 0.0196 0.8835 0.236 Uiso 1 1 calc R U . B 2
H7BB H 0.2099 0.0503 0.9608 0.236 Uiso 1 1 calc R U . B 2
C8B C 0.2433(13) 0.0438(16) 0.869(5) 0.18(3) Uiso 1 1 d DG U . B 2
C9B C 0.2575(17) 0.052(2) 0.776(5) 0.18(3) Uiso 1 1 d DG U . B 2
H9B H 0.2461 0.0578 0.7267 0.217 Uiso 1 1 calc R U . B 2
C10B C 0.2886(17) 0.052(2) 0.755(5) 0.16(3) Uiso 1 1 d DG U . B 2
H10B H 0.2983 0.0580 0.6919 0.195 Uiso 1 1 calc R U . B 2
C11B C 0.3053(12) 0.0439(16) 0.827(6) 0.15(3) Uiso 1 1 d DG U . B 2
C12B C 0.2911(18) 0.036(2) 0.920(5) 0.16(3) Uiso 1 1 d DG U . B 2
H12B H 0.3025 0.0299 0.9695 0.195 Uiso 1 1 calc R U . B 2
C13B C 0.2600(19) 0.035(2) 0.941(5) 0.17(3) Uiso 1 1 d DG U . B 2
H13B H 0.2503 0.0297 1.0043 0.203 Uiso 1 1 calc R U . B 2
C14B C 0.3390(13) 0.0435(19) 0.804(7) 0.18(3) Uiso 1 1 d D U . B 2
H14C H 0.3373 0.0217 0.8304 0.212 Uiso 1 1 calc R U . B 2
H14D H 0.3420 0.0437 0.7332 0.212 Uiso 1 1 calc R U . B 2
C15B C 0.4021(13) 0.0739(15) 0.822(6) 0.19(3) Uiso 1 1 d D U . B 2
H15B H 0.4048 0.0754 0.7495 0.231 Uiso 1 1 calc R U . B 2
C16B C 0.3992(18) 0.0396(14) 0.855(8) 0.19(3) Uiso 1 1 d D U . B 2
H16C H 0.3967 0.0377 0.9269 0.233 Uiso 1 1 calc R U . B 2
H16D H 0.3781 0.0194 0.8263 0.233 Uiso 1 1 calc R U . B 2
C17B C 0.432(2) 0.0386(19) 0.825(9) 0.19(3) Uiso 1 1 d D U . B 2
H17C H 0.4342 0.0400 0.7534 0.233 Uiso 1 1 calc R U . B 2
H17D H 0.4301 0.0162 0.8462 0.233 Uiso 1 1 calc R U . B 2
C18B C 0.464(2) 0.069(2) 0.871(9) 0.20(3) Uiso 1 1 d D U . B 2
H18C H 0.4620 0.0677 0.9424 0.236 Uiso 1 1 calc R U . B 2
H18D H 0.4855 0.0687 0.8520 0.236 Uiso 1 1 calc R U . B 2
C19B C 0.4670(14) 0.1036(19) 0.837(9) 0.21(3) Uiso 1 1 d D U . B 2
H19C H 0.4697 0.1056 0.7657 0.250 Uiso 1 1 calc R U . B 2
H19D H 0.4880 0.1237 0.8666 0.250 Uiso 1 1 calc R U . B 2
C20B C 0.4343(14) 0.1049(13) 0.867(6) 0.21(3) Uiso 1 1 d D U . B 2
H20B H 0.4320 0.1029 0.9389 0.252 Uiso 1 1 calc R U . B 2
C21B C 0.457(2) 0.1661(15) 0.910(7) 0.22(3) Uiso 1 1 d D U . B 2
H21C H 0.4818 0.1703 0.9129 0.261 Uiso 1 1 calc R U . B 2
H21D H 0.4465 0.1577 0.9744 0.261 Uiso 1 1 calc R U . B 2
C22B C 0.4586(18) 0.2005(14) 0.887(6) 0.22(3) Uiso 1 1 d DG U . B 2
C23B C 0.449(3) 0.2061(19) 0.795(6) 0.22(3) Uiso 1 1 d DG U . B 2
H23B H 0.4415 0.1884 0.7469 0.261 Uiso 1 1 calc R U . B 2
C24B C 0.450(3) 0.238(2) 0.775(6) 0.22(3) Uiso 1 1 d DG U . B 2
H24B H 0.4435 0.2415 0.7123 0.262 Uiso 1 1 calc R U . B 2
C25B C 0.4608(17) 0.2636(15) 0.846(7) 0.21(3) Uiso 1 1 d DG U . B 2
C26B C 0.470(3) 0.2579(17) 0.937(7) 0.21(3) Uiso 1 1 d DG U . B 2
H26B H 0.4779 0.2756 0.9854 0.254 Uiso 1 1 calc R U . B 2
C27B C 0.469(3) 0.2264(17) 0.958(6) 0.21(3) Uiso 1 1 d DG U . B 2
H27B H 0.4760 0.2225 1.0200 0.257 Uiso 1 1 calc R U . B 2
C28B C 0.462(2) 0.2982(17) 0.823(9) 0.20(3) Uiso 1 1 d D U . B 2
H28C H 0.4843 0.3180 0.8484 0.240 Uiso 1 1 calc R U . B 2
H28D H 0.4616 0.3011 0.7520 0.240 Uiso 1 1 calc R U . B 2
C29B C 0.4299(13) 0.3300(13) 0.834(6) 0.18(3) Uiso 1 1 d D U . B 2
H29B H 0.4291 0.3298 0.7615 0.216 Uiso 1 1 calc R U . B 2
C30B C 0.4618(13) 0.3641(16) 0.867(8) 0.18(3) Uiso 1 1 d D U . B 2
H30C H 0.4836 0.3648 0.8448 0.212 Uiso 1 1 calc R U . B 2
H30D H 0.4624 0.3654 0.9389 0.212 Uiso 1 1 calc R U . B 2
C31B C 0.4597(19) 0.3949(14) 0.825(9) 0.18(3) Uiso 1 1 d D U . B 2
H31C H 0.4585 0.3933 0.7533 0.220 Uiso 1 1 calc R U . B 2
H31D H 0.4809 0.4173 0.8432 0.220 Uiso 1 1 calc R U . B 2
C32B C 0.427(2) 0.3942(14) 0.865(9) 0.18(3) Uiso 1 1 d D U . B 2
H32C H 0.4281 0.3957 0.9363 0.220 Uiso 1 1 calc R U . B 2
H32D H 0.4255 0.4146 0.8394 0.220 Uiso 1 1 calc R U . B 2
C33B C 0.3947(17) 0.3601(17) 0.833(8) 0.17(3) Uiso 1 1 d D U . B 2
H33C H 0.3732 0.3594 0.8579 0.208 Uiso 1 1 calc R U . B 2
H33D H 0.3934 0.3590 0.7614 0.208 Uiso 1 1 calc R U . B 2
C34B C 0.3970(12) 0.3290(12) 0.872(5) 0.17(3) Uiso 1 1 d D U . B 2
H34B H 0.3985 0.3308 0.9448 0.206 Uiso 1 1 calc R U . B 2
C35B C 0.3344(13) 0.2934(16) 0.896(7) 0.16(3) Uiso 1 1 d D U . B 2
H35C H 0.3313 0.3133 0.8761 0.190 Uiso 1 1 calc R U . B 2
H35D H 0.3382 0.2947 0.9672 0.190 Uiso 1 1 calc R U . B 2
C36B C 0.3020(12) 0.2588(13) 0.870(6) 0.18(3) Uiso 1 1 d DG U . B 2
C37B C 0.2947(18) 0.2491(16) 0.773(5) 0.19(3) Uiso 1 1 d DG U . B 2
H37B H 0.3100 0.2641 0.7236 0.231 Uiso 1 1 calc R U . B 2
C38B C 0.2651(19) 0.2175(17) 0.748(5) 0.20(3) Uiso 1 1 d DG U . B 2
H38B H 0.2602 0.2108 0.6817 0.236 Uiso 1 1 calc R U . B 2
C39B C 0.2428(14) 0.1955(13) 0.820(5) 0.20(3) Uiso 1 1 d DG U . B 2
C40B C 0.2500(17) 0.2052(17) 0.917(5) 0.20(3) Uiso 1 1 d DG U . B 2
H40B H 0.2348 0.1902 0.9663 0.235 Uiso 1 1 calc R U . B 2
C41B C 0.2796(17) 0.2369(18) 0.942(5) 0.18(3) Uiso 1 1 d DG U . B 2
H41B H 0.2846 0.2435 1.0081 0.222 Uiso 1 1 calc R U . B 2
C42B C 0.2104(18) 0.1612(15) 0.792(6) 0.18(3) Uiso 1 1 d D U . B 2
H42C H 0.1899 0.1649 0.7881 0.217 Uiso 1 1 calc R U . B 2
H42D H 0.2140 0.1538 0.7275 0.217 Uiso 1 1 calc R U . B 2
N1C N 0.069(3) 0.202(2) 0.148(8) 0.26(4) Uiso 1 1 d D U . C 3
H1CA H 0.0628 0.1980 0.2121 0.316 Uiso 1 1 calc R U . C 3
H1CB H 0.0905 0.2216 0.1437 0.316 Uiso 1 1 calc R U . C 3
N2C N 0.1342(17) 0.198(2) 0.135(7) 0.24(4) Uiso 1 1 d D U . C 3
H2CA H 0.1429 0.1938 0.0802 0.293 Uiso 1 1 calc R U . C 3
H2CB H 0.1312 0.2171 0.1226 0.293 Uiso 1 1 calc R U . C 3
N3C N 0.293(2) 0.3603(15) 0.150(8) 0.25(4) Uiso 1 1 d D U . C 3
H3CA H 0.2724 0.3605 0.1385 0.294 Uiso 1 1 calc R U . C 3
H3CB H 0.2949 0.3589 0.2155 0.294 Uiso 1 1 calc R U . C 3
N4C N 0.294(2) 0.428(2) 0.135(9) 0.27(4) Uiso 1 1 d D U . C 3
H4CA H 0.2741 0.4073 0.1489 0.326 Uiso 1 1 calc R U . C 3
H4CB H 0.2945 0.4316 0.0700 0.326 Uiso 1 1 calc R U . C 3
N5C N 0.1360(15) 0.431(2) 0.151(8) 0.26(4) Uiso 1 1 d D U . C 3
H5CA H 0.1377 0.4368 0.2154 0.308 Uiso 1 1 calc R U . C 3
H5CB H 0.1360 0.4104 0.1462 0.308 Uiso 1 1 calc R U . C 3
N6C N 0.070(2) 0.3634(16) 0.136(8) 0.26(4) Uiso 1 1 d D U . C 3
H6CA H 0.0669 0.3596 0.0711 0.315 Uiso 1 1 calc R U . C 3
H6CB H 0.0911 0.3649 0.1517 0.315 Uiso 1 1 calc R U . C 3
C1C C 0.0714(18) 0.1713(16) 0.110(7) 0.26(4) Uiso 1 1 d D U . C 3
H1C H 0.0774 0.1755 0.0393 0.308 Uiso 1 1 calc R U . C 3
C2C C 0.0361(16) 0.138(2) 0.120(10) 0.26(4) Uiso 1 1 d D U . C 3
H2CC H 0.0179 0.1406 0.0850 0.310 Uiso 1 1 calc R U . C 3
H2CD H 0.0294 0.1333 0.1889 0.310 Uiso 1 1 calc R U . C 3
C3C C 0.038(2) 0.1070(19) 0.077(10) 0.25(4) Uiso 1 1 d D U . C 3
H3CC H 0.0450 0.1114 0.0079 0.306 Uiso 1 1 calc R U . C 3
H3CD H 0.0149 0.0853 0.0815 0.306 Uiso 1 1 calc R U . C 3
C4C C 0.065(3) 0.1025(16) 0.134(11) 0.25(4) Uiso 1 1 d D U . C 3
H4CC H 0.0588 0.0989 0.2039 0.304 Uiso 1 1 calc R U . C 3
H4CD H 0.0662 0.0817 0.1104 0.304 Uiso 1 1 calc R U . C 3
C5C C 0.101(2) 0.135(2) 0.121(10) 0.26(4) Uiso 1 1 d D U . C 3
H5CC H 0.1071 0.1389 0.0515 0.309 Uiso 1 1 calc R U . C 3
H5CD H 0.1191 0.1327 0.1562 0.309 Uiso 1 1 calc R U . C 3
C6C C 0.0999(15) 0.1673(15) 0.160(6) 0.25(4) Uiso 1 1 d D U . C 3
H6C H 0.0963 0.1655 0.2323 0.304 Uiso 1 1 calc R U . C 3
C7C C 0.1594(17) 0.207(2) 0.216(7) 0.23(4) Uiso 1 1 d D U . C 3
H7CA H 0.1630 0.1868 0.2288 0.281 Uiso 1 1 calc R U . C 3
H7CB H 0.1502 0.2121 0.2752 0.281 Uiso 1 1 calc R U . C 3
C8C C 0.1938(15) 0.2389(16) 0.186(6) 0.22(3) Uiso 1 1 d DG U . C 3
C9C C 0.202(2) 0.246(2) 0.088(6) 0.22(4) Uiso 1 1 d DG U . C 3
H9C H 0.1866 0.2309 0.0397 0.258 Uiso 1 1 calc R U . C 3
C10C C 0.234(2) 0.275(2) 0.061(6) 0.21(4) Uiso 1 1 d DG U . C 3
H10C H 0.2398 0.2801 -0.0059 0.257 Uiso 1 1 calc R U . C 3
C11C C 0.2570(16) 0.2974(14) 0.131(7) 0.21(3) Uiso 1 1 d DG U . C 3
C12C C 0.2485(18) 0.290(2) 0.229(7) 0.21(3) Uiso 1 1 d DG U . C 3
H12C H 0.2643 0.3054 0.2774 0.252 Uiso 1 1 calc R U . C 3
C13C C 0.2169(19) 0.261(2) 0.256(6) 0.21(4) Uiso 1 1 d DG U . C 3
H13C H 0.2111 0.2562 0.3230 0.258 Uiso 1 1 calc R U . C 3
C14C C 0.2914(19) 0.3295(16) 0.102(9) 0.23(4) Uiso 1 1 d D U . C 3
H14E H 0.3116 0.3269 0.1229 0.281 Uiso 1 1 calc R U . C 3
H14F H 0.2925 0.3325 0.0307 0.281 Uiso 1 1 calc R U . C 3
C15C C 0.3230(16) 0.3928(15) 0.112(7) 0.26(4) Uiso 1 1 d D U . C 3
H15C H 0.3209 0.3944 0.0401 0.315 Uiso 1 1 calc R U . C 3
C16C C 0.356(2) 0.391(2) 0.136(10) 0.26(4) Uiso 1 1 d D U . C 3
H16E H 0.3571 0.3881 0.2074 0.316 Uiso 1 1 calc R U . C 3
H16F H 0.3544 0.3698 0.1045 0.316 Uiso 1 1 calc R U . C 3
C17C C 0.3883(18) 0.424(3) 0.102(11) 0.26(4) Uiso 1 1 d D U . C 3
H17E H 0.3874 0.4258 0.0305 0.316 Uiso 1 1 calc R U . C 3
H17F H 0.4096 0.4224 0.1180 0.316 Uiso 1 1 calc R U . C 3
C18C C 0.3901(17) 0.456(2) 0.150(12) 0.27(4) Uiso 1 1 d D U . C 3
H18E H 0.4113 0.4773 0.1280 0.318 Uiso 1 1 calc R U . C 3
H18F H 0.3918 0.4539 0.2217 0.318 Uiso 1 1 calc R U . C 3
C19C C 0.357(2) 0.4575(16) 0.125(10) 0.27(4) Uiso 1 1 d D U . C 3
H19E H 0.3558 0.4594 0.0540 0.326 Uiso 1 1 calc R U . C 3
H19F H 0.3587 0.4785 0.1554 0.326 Uiso 1 1 calc R U . C 3
C20C C 0.3250(16) 0.4245(17) 0.162(7) 0.27(4) Uiso 1 1 d D U . C 3
H20C H 0.3262 0.4224 0.2340 0.325 Uiso 1 1 calc R U . C 3
C21C C 0.295(2) 0.457(2) 0.189(9) 0.27(4) Uiso 1 1 d D U . C 3
H21E H 0.3153 0.4796 0.1696 0.326 Uiso 1 1 calc R U . C 3
H21F H 0.2960 0.4538 0.2595 0.326 Uiso 1 1 calc R U . C 3
C22C C 0.2609(17) 0.4574(19) 0.165(8) 0.27(4) Uiso 1 1 d DG U . C 3
C23C C 0.250(2) 0.455(4) 0.069(7) 0.27(4) Uiso 1 1 d DG U . C 3
H23C H 0.2633 0.4524 0.0187 0.320 Uiso 1 1 calc R U . C 3
C24C C 0.219(2) 0.455(4) 0.048(7) 0.27(4) Uiso 1 1 d DG U . C 3
H24C H 0.2114 0.4527 -0.0176 0.328 Uiso 1 1 calc R U . C 3
C25C C 0.1993(15) 0.458(2) 0.122(8) 0.27(4) Uiso 1 1 d DG U . C 3
C26C C 0.210(2) 0.461(4) 0.218(8) 0.28(4) Uiso 1 1 d DG U . C 3
H26C H 0.1968 0.4627 0.2685 0.336 Uiso 1 1 calc R U . C 3
C27C C 0.241(3) 0.460(4) 0.239(7) 0.28(4) Uiso 1 1 d DG U . C 3
H27C H 0.2487 0.4624 0.3048 0.334 Uiso 1 1 calc R U . C 3
C28C C 0.1662(16) 0.459(2) 0.098(10) 0.26(4) Uiso 1 1 d D U . C 3
H28E H 0.1694 0.4823 0.1155 0.313 Uiso 1 1 calc R U . C 3
H28F H 0.1617 0.4556 0.0270 0.313 Uiso 1 1 calc R U . C 3
C29C C 0.1029(15) 0.4269(17) 0.111(6) 0.24(3) Uiso 1 1 d D U . C 3
H29C H 0.1017 0.4226 0.0394 0.292 Uiso 1 1 calc R U . C 3
C30C C 0.103(2) 0.4610(16) 0.132(9) 0.24(4) Uiso 1 1 d D U . C 3
H30E H 0.1236 0.4809 0.1006 0.288 Uiso 1 1 calc R U . C 3
H30F H 0.1045 0.4653 0.2026 0.288 Uiso 1 1 calc R U . C 3
C31C C 0.069(2) 0.458(2) 0.092(10) 0.23(4) Uiso 1 1 d D U . C 3
H31E H 0.0694 0.4807 0.1048 0.278 Uiso 1 1 calc R U . C 3
H31F H 0.0678 0.4543 0.0215 0.278 Uiso 1 1 calc R U . C 3
C32C C 0.038(2) 0.428(2) 0.142(10) 0.23(4) Uiso 1 1 d D U . C 3
H32E H 0.0392 0.4324 0.2132 0.277 Uiso 1 1 calc R U . C 3
H32F H 0.0159 0.4264 0.1179 0.277 Uiso 1 1 calc R U . C 3
C33C C 0.0379(16) 0.3942(19) 0.122(9) 0.23(4) Uiso 1 1 d D U . C 3
H33E H 0.0362 0.3898 0.0512 0.272 Uiso 1 1 calc R U . C 3
H33F H 0.0172 0.3743 0.1534 0.272 Uiso 1 1 calc R U . C 3
C34C C 0.0715(15) 0.3968(16) 0.161(6) 0.24(3) Uiso 1 1 d D U . C 3
H34C H 0.0732 0.4004 0.2331 0.290 Uiso 1 1 calc R U . C 3
C35C C 0.041(2) 0.3339(17) 0.189(8) 0.27(4) Uiso 1 1 d D U . C 3
H35E H 0.0186 0.3315 0.1709 0.330 Uiso 1 1 calc R U . C 3
H35F H 0.0447 0.3381 0.2601 0.330 Uiso 1 1 calc R U . C 3
C36C C 0.0418(17) 0.3004(15) 0.164(7) 0.28(4) Uiso 1 1 d DG U . C 3
C37C C 0.043(4) 0.292(2) 0.067(7) 0.29(4) Uiso 1 1 d DG U . C 3
H37C H 0.0441 0.3073 0.0171 0.343 Uiso 1 1 calc R U . C 3
C38C C 0.044(4) 0.262(3) 0.044(7) 0.29(4) Uiso 1 1 d DG U . C 3
H38C H 0.0449 0.2558 -0.0219 0.349 Uiso 1 1 calc R U . C 3
C39C C 0.043(2) 0.2393(18) 0.117(8) 0.28(4) Uiso 1 1 d DG U . C 3
C40C C 0.041(4) 0.248(2) 0.214(8) 0.28(4) Uiso 1 1 d DG U . C 3
H40C H 0.0404 0.2324 0.2641 0.337 Uiso 1 1 calc R U . C 3
C41C C 0.041(4) 0.278(2) 0.237(7) 0.28(4) Uiso 1 1 d DG U . C 3
H41C H 0.0396 0.2839 0.3031 0.341 Uiso 1 1 calc R U . C 3
C42C C 0.043(3) 0.206(2) 0.092(10) 0.27(4) Uiso 1 1 d D U . C 3
H42E H 0.0191 0.1853 0.1046 0.327 Uiso 1 1 calc R U . C 3
H42F H 0.0477 0.2058 0.0218 0.327 Uiso 1 1 calc R U . C 3
N1D N 0.069(2) 0.206(2) 0.639(11) 0.28(4) Uiso 1 1 d D U . D 4
H1DA H 0.0735 0.2085 0.7037 0.337 Uiso 1 1 calc R U . D 4
H1DB H 0.0874 0.2244 0.6080 0.337 Uiso 1 1 calc R U . D 4
N2D N 0.1294(17) 0.197(2) 0.611(7) 0.29(4) Uiso 1 1 d D U . D 4
H2DA H 0.1371 0.1910 0.5571 0.347 Uiso 1 1 calc R U . D 4
H2DB H 0.1273 0.2162 0.5961 0.347 Uiso 1 1 calc R U . D 4
N3D N 0.2932(15) 0.3610(17) 0.642(9) 0.29(4) Uiso 1 1 d D U . D 4
H3DA H 0.2865 0.3566 0.7056 0.344 Uiso 1 1 calc R U . D 4
H3DB H 0.2788 0.3673 0.6116 0.344 Uiso 1 1 calc R U . D 4
N4D N 0.309(2) 0.433(2) 0.633(7) 0.30(4) Uiso 1 1 d D U . D 4
H4DA H 0.3200 0.4474 0.5809 0.355 Uiso 1 1 calc R U . D 4
H4DB H 0.2899 0.4135 0.6111 0.355 Uiso 1 1 calc R U . D 4
N5D N 0.1438(18) 0.433(3) 0.649(8) 0.28(4) Uiso 1 1 d D U . D 4
H5DA H 0.1397 0.4110 0.6505 0.334 Uiso 1 1 calc R U . D 4
H5DB H 0.1493 0.4423 0.7105 0.334 Uiso 1 1 calc R U . D 4
N6D N 0.077(3) 0.3699(17) 0.651(9) 0.27(4) Uiso 1 1 d D U . D 4
H6DA H 0.0982 0.3719 0.6690 0.329 Uiso 1 1 calc R U . D 4
H6DB H 0.0736 0.3635 0.5876 0.329 Uiso 1 1 calc R U . D 4
C1D C 0.0650(18) 0.1724(16) 0.604(8) 0.29(4) Uiso 1 1 d D U . D 4
H1D H 0.0659 0.1729 0.5316 0.342 Uiso 1 1 calc R U . D 4
C2D C 0.0299(17) 0.142(2) 0.636(10) 0.28(4) Uiso 1 1 d D U . D 4
H2DC H 0.0106 0.1450 0.6105 0.342 Uiso 1 1 calc R U . D 4
H2DD H 0.0285 0.1408 0.7073 0.342 Uiso 1 1 calc R U . D 4
C3D C 0.026(2) 0.1076(18) 0.597(12) 0.29(4) Uiso 1 1 d D U . D 4
H3DC H 0.0274 0.1083 0.5252 0.346 Uiso 1 1 calc R U . D 4
H3DD H 0.0028 0.0876 0.6160 0.346 Uiso 1 1 calc R U . D 4
C4D C 0.055(3) 0.1027(17) 0.639(13) 0.29(4) Uiso 1 1 d D U . D 4
H4DC H 0.0542 0.1023 0.7106 0.347 Uiso 1 1 calc R U . D 4
H4DD H 0.0526 0.0800 0.6166 0.347 Uiso 1 1 calc R U . D 4
C5D C 0.090(2) 0.133(2) 0.605(11) 0.29(4) Uiso 1 1 d D U . D 4
H5DC H 0.1098 0.1297 0.6301 0.350 Uiso 1 1 calc R U . D 4
H5DD H 0.0915 0.1331 0.5332 0.350 Uiso 1 1 calc R U . D 4
C6D C 0.0948(16) 0.1675(17) 0.641(7) 0.29(4) Uiso 1 1 d D U . D 4
H6D H 0.0939 0.1668 0.7138 0.350 Uiso 1 1 calc R U . D 4
C7D C 0.1550(19) 0.206(2) 0.691(8) 0.28(4) Uiso 1 1 d D U . D 4
H7DA H 0.1585 0.1858 0.7033 0.341 Uiso 1 1 calc R U . D 4
H7DB H 0.1456 0.2107 0.7505 0.341 Uiso 1 1 calc R U . D 4
C8D C 0.1902(16) 0.2381(18) 0.666(7) 0.27(4) Uiso 1 1 d DG U . D 4
C9D C 0.199(2) 0.248(2) 0.570(6) 0.27(4) Uiso 1 1 d DG U . D 4
H9D H 0.1833 0.2348 0.5196 0.325 Uiso 1 1 calc R U . D 4
C10D C 0.231(2) 0.277(2) 0.548(6) 0.27(4) Uiso 1 1 d DG U . D 4
H10D H 0.2375 0.2842 0.4818 0.326 Uiso 1 1 calc R U . D 4
C11D C 0.2546(16) 0.2968(16) 0.621(7) 0.26(4) Uiso 1 1 d DG U . D 4
C12D C 0.246(2) 0.287(2) 0.718(7) 0.26(4) Uiso 1 1 d DG U . D 4
H12D H 0.2615 0.3002 0.7681 0.314 Uiso 1 1 calc R U . D 4
C13D C 0.213(2) 0.258(2) 0.740(6) 0.26(4) Uiso 1 1 d DG U . D 4
H13D H 0.2073 0.2508 0.8059 0.314 Uiso 1 1 calc R U . D 4
C14D C 0.2897(18) 0.3290(19) 0.597(8) 0.28(4) Uiso 1 1 d D U . D 4
H14G H 0.3090 0.3253 0.6193 0.333 Uiso 1 1 calc R U . D 4
H14H H 0.2917 0.3321 0.5253 0.333 Uiso 1 1 calc R U . D 4
C15D C 0.3300(15) 0.3901(16) 0.636(7) 0.29(4) Uiso 1 1 d D U . D 4
H15D H 0.3371 0.3945 0.5663 0.349 Uiso 1 1 calc R U . D 4
C16D C 0.354(2) 0.380(2) 0.689(9) 0.30(4) Uiso 1 1 d D U . D 4
H16G H 0.3477 0.3760 0.7585 0.361 Uiso 1 1 calc R U . D 4
H16H H 0.3521 0.3586 0.6610 0.361 Uiso 1 1 calc R U . D 4
C17D C 0.3922(18) 0.410(3) 0.680(12) 0.30(5) Uiso 1 1 d D U . D 4
H17G H 0.3991 0.4141 0.6108 0.365 Uiso 1 1 calc R U . D 4
H17H H 0.4080 0.4037 0.7144 0.365 Uiso 1 1 calc R U . D 4
C18D C 0.396(2) 0.443(3) 0.724(12) 0.30(5) Uiso 1 1 d D U . D 4
H18G H 0.3890 0.4396 0.7934 0.365 Uiso 1 1 calc R U . D 4
H18H H 0.4202 0.4628 0.7188 0.365 Uiso 1 1 calc R U . D 4
C19D C 0.3715(19) 0.4532(18) 0.670(11) 0.30(4) Uiso 1 1 d D U . D 4
H19G H 0.3781 0.4571 0.6003 0.365 Uiso 1 1 calc R U . D 4
H19H H 0.3739 0.4752 0.6968 0.365 Uiso 1 1 calc R U . D 4
C20D C 0.3336(17) 0.4235(17) 0.680(7) 0.30(4) Uiso 1 1 d D U . D 4
H20D H 0.3277 0.4194 0.7505 0.357 Uiso 1 1 calc R U . D 4
C21D C 0.299(2) 0.452(3) 0.703(8) 0.29(4) Uiso 1 1 d D U . D 4
H21G H 0.3185 0.4761 0.7115 0.350 Uiso 1 1 calc R U . D 4
H21H H 0.2944 0.4398 0.7670 0.350 Uiso 1 1 calc R U . D 4
C22D C 0.2662(18) 0.453(2) 0.671(7) 0.29(4) Uiso 1 1 d DG U . D 4
C23D C 0.259(2) 0.453(4) 0.573(7) 0.29(4) Uiso 1 1 d DG U . D 4
H23D H 0.2749 0.4533 0.5258 0.343 Uiso 1 1 calc R U . D 4
C24D C 0.229(2) 0.454(4) 0.545(7) 0.29(4) Uiso 1 1 d DG U . D 4
H24D H 0.2245 0.4546 0.4776 0.350 Uiso 1 1 calc R U . D 4
C25D C 0.2063(18) 0.454(2) 0.614(7) 0.29(4) Uiso 1 1 d DG U . D 4
C26D C 0.213(3) 0.453(4) 0.712(7) 0.29(4) Uiso 1 1 d DG U . D 4
H26D H 0.1976 0.4533 0.7596 0.349 Uiso 1 1 calc R U . D 4
C27D C 0.243(3) 0.453(4) 0.741(7) 0.29(4) Uiso 1 1 d DG U . D 4
H27D H 0.2480 0.4520 0.8078 0.347 Uiso 1 1 calc R U . D 4
C28D C 0.174(2) 0.455(3) 0.583(9) 0.29(4) Uiso 1 1 d D U . D 4
H28G H 0.1784 0.4796 0.5838 0.345 Uiso 1 1 calc R U . D 4
H28H H 0.1671 0.4459 0.5161 0.345 Uiso 1 1 calc R U . D 4
C29D C 0.1118(16) 0.4334(18) 0.616(7) 0.27(4) Uiso 1 1 d D U . D 4
H29D H 0.1096 0.4296 0.5444 0.330 Uiso 1 1 calc R U . D 4
C30D C 0.114(2) 0.4683(17) 0.638(10) 0.27(4) Uiso 1 1 d D U . D 4
H30G H 0.1147 0.4722 0.7088 0.329 Uiso 1 1 calc R U . D 4
H30H H 0.1353 0.4878 0.6087 0.329 Uiso 1 1 calc R U . D 4
C31D C 0.081(3) 0.468(3) 0.596(11) 0.27(4) Uiso 1 1 d D U . D 4
H31G H 0.0825 0.4904 0.6092 0.324 Uiso 1 1 calc R U . D 4
H31H H 0.0809 0.4646 0.5245 0.324 Uiso 1 1 calc R U . D 4
C32D C 0.048(2) 0.438(3) 0.641(11) 0.27(4) Uiso 1 1 d D U . D 4
H32G H 0.0274 0.4375 0.6132 0.318 Uiso 1 1 calc R U . D 4
H32H H 0.0486 0.4414 0.7116 0.318 Uiso 1 1 calc R U . D 4
C33D C 0.0468(17) 0.403(2) 0.620(10) 0.26(4) Uiso 1 1 d D U . D 4
H33G H 0.0463 0.3993 0.5489 0.314 Uiso 1 1 calc R U . D 4
H33H H 0.0251 0.3835 0.6484 0.314 Uiso 1 1 calc R U . D 4
C34D C 0.0790(18) 0.4040(16) 0.664(7) 0.27(4) Uiso 1 1 d D U . D 4
H34D H 0.0797 0.4091 0.7350 0.322 Uiso 1 1 calc R U . D 4
C35D C 0.049(3) 0.3424(17) 0.711(8) 0.27(4) Uiso 1 1 d D U . D 4
H35G H 0.0262 0.3416 0.6962 0.325 Uiso 1 1 calc R U . D 4
H35H H 0.0539 0.3478 0.7806 0.325 Uiso 1 1 calc R U . D 4
C36D C 0.0455(19) 0.3069(16) 0.688(7) 0.27(4) Uiso 1 1 d DG U . D 4
C37D C 0.049(3) 0.299(2) 0.592(7) 0.27(4) Uiso 1 1 d DG U . D 4
H37D H 0.0536 0.3155 0.5421 0.327 Uiso 1 1 calc R U . D 4
C38D C 0.046(3) 0.267(2) 0.571(8) 0.27(4) Uiso 1 1 d DG U . D 4
H38D H 0.0490 0.2613 0.5054 0.325 Uiso 1 1 calc R U . D 4
C39D C 0.0401(19) 0.2426(17) 0.644(9) 0.27(4) Uiso 1 1 d DG U . D 4
C40D C 0.036(3) 0.251(2) 0.739(8) 0.27(4) Uiso 1 1 d DG U . D 4
H40D H 0.0320 0.2341 0.7896 0.319 Uiso 1 1 calc R U . D 4
C41D C 0.039(3) 0.283(2) 0.761(7) 0.27(4) Uiso 1 1 d DG U . D 4
H41D H 0.0366 0.2883 0.8263 0.325 Uiso 1 1 calc R U . D 4
C42D C 0.036(2) 0.2072(19) 0.619(12) 0.28(4) Uiso 1 1 d D U . D 4
H42G H 0.0170 0.1887 0.6582 0.332 Uiso 1 1 calc R U . D 4
H42H H 0.0302 0.2021 0.5500 0.332 Uiso 1 1 calc R U . D 4
N1E N 0.639(2) 0.434(3) 0.155(10) 0.31(5) Uiso 1 1 d D U . E 5
H1EA H 0.6414 0.4380 0.2196 0.374 Uiso 1 1 calc R U . E 5
H1EB H 0.6371 0.4127 0.1429 0.374 Uiso 1 1 calc R U . E 5
N2E N 0.571(3) 0.3682(19) 0.136(10) 0.29(4) Uiso 1 1 d D U . E 5
H2EA H 0.5675 0.3649 0.0712 0.351 Uiso 1 1 calc R U . E 5
H2EB H 0.5917 0.3690 0.1506 0.351 Uiso 1 1 calc R U . E 5
C1E C 0.6061(18) 0.433(2) 0.121(7) 0.31(5) Uiso 1 1 d D U . E 5
H1E H 0.6047 0.4302 0.0491 0.377 Uiso 1 1 calc R U . E 5
C2E C 0.608(3) 0.4674(19) 0.146(11) 0.31(5) Uiso 1 1 d D U . E 5
H2EC H 0.6289 0.4871 0.1162 0.372 Uiso 1 1 calc R U . E 5
H2ED H 0.6091 0.4708 0.2169 0.372 Uiso 1 1 calc R U . E 5
C3E C 0.575(3) 0.467(3) 0.108(13) 0.32(5) Uiso 1 1 d D U . E 5
H3EA H 0.5734 0.4637 0.0363 0.382 Uiso 1 1 calc R U . E 5
H3EB H 0.5763 0.4897 0.1222 0.382 Uiso 1 1 calc R U . E 5
C4E C 0.543(3) 0.437(3) 0.156(14) 0.33(5) Uiso 1 1 d D U . E 5
H4EA H 0.5449 0.4402 0.2278 0.391 Uiso 1 1 calc R U . E 5
H4EB H 0.5214 0.4369 0.1349 0.391 Uiso 1 1 calc R U . E 5
C5E C 0.5408(19) 0.402(3) 0.130(12) 0.31(5) Uiso 1 1 d D U . E 5
H5EA H 0.5386 0.3993 0.0584 0.377 Uiso 1 1 calc R U . E 5
H5EB H 0.5196 0.3828 0.1598 0.377 Uiso 1 1 calc R U . E 5
C6E C 0.573(2) 0.4020(19) 0.164(7) 0.31(5) Uiso 1 1 d D U . E 5
H6E H 0.5747 0.4040 0.2366 0.372 Uiso 1 1 calc R U . E 5
C7E C 0.542(2) 0.3387(19) 0.189(9) 0.28(4) Uiso 1 1 d D U . E 5
H7EA H 0.5193 0.3369 0.1697 0.339 Uiso 1 1 calc R U . E 5
H7EB H 0.5450 0.3432 0.2596 0.339 Uiso 1 1 calc R U . E 5
C8E C 0.5409(18) 0.3043(17) 0.166(7) 0.27(4) Uiso 1 1 d DG U . E 5
C9E C 0.544(3) 0.296(2) 0.071(7) 0.27(4) Uiso 1 1 d DG U . E 5
H9E H 0.5472 0.3118 0.0199 0.321 Uiso 1 1 calc R U . E 5
C10E C 0.543(3) 0.265(2) 0.050(8) 0.26(5) Uiso 1 1 d DG U . E 5
H10E H 0.5457 0.2590 -0.0151 0.314 Uiso 1 1 calc R U . E 5
C11E C 0.539(2) 0.2415(18) 0.125(8) 0.27(5) Uiso 1 1 d DG U . E 5
C12E C 0.536(3) 0.2497(18) 0.220(8) 0.27(5) Uiso 1 1 d DG U . E 5
H12E H 0.5328 0.2339 0.2708 0.324 Uiso 1 1 calc R U . E 5
C13E C 0.537(3) 0.281(2) 0.241(7) 0.26(4) Uiso 1 1 d DG U . E 5
H13E H 0.5343 0.2868 0.3058 0.318 Uiso 1 1 calc R U . E 5
C14E C 0.538(3) 0.207(2) 0.102(11) 0.27(5) Uiso 1 1 d D U . E 5
H14K H 0.5148 0.1870 0.1209 0.324 Uiso 1 1 calc R U . E 5
H14L H 0.5409 0.2054 0.0311 0.324 Uiso 1 1 calc R U . E 5
N1F N 0.6353(19) 0.430(3) 0.622(11) 0.39(7) Uiso 1 1 d D U . F 6
H1FA H 0.6417 0.4356 0.6848 0.466 Uiso 1 1 calc R U . F 6
H1FB H 0.6320 0.4083 0.6098 0.466 Uiso 1 1 calc R U . F 6
N2F N 0.568(2) 0.365(2) 0.598(9) 0.40(6) Uiso 1 1 d D U . F 6
H2E H 0.5653 0.3653 0.5320 0.481 Uiso 1 1 calc R U . F 6
H2F H 0.5877 0.3647 0.6109 0.481 Uiso 1 1 calc R U . F 6
C1F C 0.6023(19) 0.431(2) 0.603(8) 0.39(7) Uiso 1 1 d D U . F 6
H1F H 0.5999 0.4323 0.5311 0.473 Uiso 1 1 calc R U . F 6
C2F C 0.604(3) 0.463(2) 0.651(12) 0.39(7) Uiso 1 1 d D U . F 6
H2FA H 0.6059 0.4611 0.7221 0.471 Uiso 1 1 calc R U . F 6
H2FB H 0.6253 0.4843 0.6279 0.471 Uiso 1 1 calc R U . F 6
C3F C 0.571(3) 0.464(3) 0.626(15) 0.39(7) Uiso 1 1 d D U . F 6
H3FA H 0.5695 0.4657 0.5543 0.473 Uiso 1 1 calc R U . F 6
H3FB H 0.5726 0.4854 0.6551 0.473 Uiso 1 1 calc R U . F 6
C4F C 0.539(3) 0.431(3) 0.664(15) 0.40(7) Uiso 1 1 d D U . F 6
H4FA H 0.5413 0.4298 0.7354 0.475 Uiso 1 1 calc R U . F 6
H4FB H 0.5177 0.4323 0.6504 0.475 Uiso 1 1 calc R U . F 6
C5F C 0.537(2) 0.399(3) 0.615(12) 0.40(7) Uiso 1 1 d D U . F 6
H5FA H 0.5353 0.4010 0.5443 0.478 Uiso 1 1 calc R U . F 6
H5FB H 0.5162 0.3778 0.6386 0.478 Uiso 1 1 calc R U . F 6
C6F C 0.5702(19) 0.398(2) 0.639(7) 0.40(6) Uiso 1 1 d D U . F 6
H6F H 0.5720 0.3966 0.7114 0.479 Uiso 1 1 calc R U . F 6
C7F C 0.537(2) 0.334(2) 0.639(11) 0.41(6) Uiso 1 1 d D U . F 6
H7FA H 0.5151 0.3313 0.6114 0.488 Uiso 1 1 calc R U . F 6
H7FB H 0.5364 0.3367 0.7102 0.488 Uiso 1 1 calc R U . F 6
C8F C 0.539(2) 0.301(2) 0.618(9) 0.41(6) Uiso 1 1 d DG U . F 6
C9F C 0.539(3) 0.290(2) 0.522(8) 0.42(7) Uiso 1 1 d DG U . F 6
H9F H 0.5373 0.3040 0.4703 0.503 Uiso 1 1 calc R U . F 6
C10F C 0.540(4) 0.260(3) 0.503(8) 0.42(7) Uiso 1 1 d DG U . F 6
H10F H 0.5402 0.2532 0.4375 0.504 Uiso 1 1 calc R U . F 6
C11F C 0.542(2) 0.240(2) 0.579(9) 0.42(7) Uiso 1 1 d DG U . F 6
C12F C 0.542(3) 0.251(2) 0.674(9) 0.42(7) Uiso 1 1 d DG U . F 6
H12F H 0.5438 0.2373 0.7260 0.503 Uiso 1 1 calc R U . F 6
C13F C 0.541(4) 0.281(2) 0.694(8) 0.42(7) Uiso 1 1 d DG U . F 6
H13F H 0.5409 0.2881 0.7588 0.499 Uiso 1 1 calc R U . F 6
C14F C 0.544(3) 0.207(2) 0.558(12) 0.42(7) Uiso 1 1 d D U . F 6
H14I H 0.5204 0.1865 0.5680 0.506 Uiso 1 1 calc R U . F 6
H14J H 0.5506 0.2075 0.4890 0.506 Uiso 1 1 calc R U . F 6
N1G N 0.429(3) 0.6256(19) 0.334(9) 0.31(5) Uiso 1 1 d D U . G 7
H1GA H 0.4087 0.6262 0.3350 0.366 Uiso 1 1 calc R U . G 7
H1GB H 0.4357 0.6267 0.2709 0.366 Uiso 1 1 calc R U . G 7
N2G N 0.359(2) 0.567(3) 0.370(9) 0.27(4) Uiso 1 1 d D U . G 7
H2GA H 0.3505 0.5592 0.4315 0.327 Uiso 1 1 calc R U . G 7
H2GB H 0.3656 0.5902 0.3670 0.327 Uiso 1 1 calc R U . G 7
C1G C 0.423(2) 0.5925(17) 0.378(7) 0.31(5) Uiso 1 1 d D U . G 7
H1G H 0.4234 0.5949 0.4505 0.373 Uiso 1 1 calc R U . G 7
C2G C 0.453(2) 0.586(3) 0.350(11) 0.32(5) Uiso 1 1 d D U . G 7
H2GC H 0.4529 0.5824 0.2793 0.382 Uiso 1 1 calc R U . G 7
H2GD H 0.4759 0.6061 0.3688 0.382 Uiso 1 1 calc R U . G 7
C3G C 0.448(3) 0.553(3) 0.402(13) 0.32(5) Uiso 1 1 d D U . G 7
H3GA H 0.4674 0.5487 0.3854 0.384 Uiso 1 1 calc R U . G 7
H3GB H 0.4482 0.5563 0.4733 0.384 Uiso 1 1 calc R U . G 7
C4G C 0.413(3) 0.522(2) 0.372(13) 0.32(5) Uiso 1 1 d D U . G 7
H4GA H 0.4130 0.5180 0.3007 0.383 Uiso 1 1 calc R U . G 7
H4GB H 0.4097 0.5001 0.4047 0.383 Uiso 1 1 calc R U . G 7
C5G C 0.383(3) 0.528(2) 0.398(11) 0.31(5) Uiso 1 1 d D U . G 7
H5GA H 0.3830 0.5311 0.4696 0.375 Uiso 1 1 calc R U . G 7
H5GB H 0.3606 0.5079 0.3787 0.375 Uiso 1 1 calc R U . G 7
C6G C 0.3885(18) 0.561(2) 0.348(7) 0.30(4) Uiso 1 1 d D U . G 7
H6G H 0.3890 0.5580 0.2763 0.358 Uiso 1 1 calc R U . G 7
C7G C 0.3305(19) 0.547(2) 0.299(7) 0.25(4) Uiso 1 1 d D U . G 7
H7GA H 0.3261 0.5226 0.2954 0.297 Uiso 1 1 calc R U . G 7
H7GB H 0.3386 0.5578 0.2340 0.297 Uiso 1 1 calc R U . G 7
C8G C 0.2964(17) 0.5461(19) 0.323(6) 0.24(4) Uiso 1 1 d DG U . G 7
C9G C 0.2766(19) 0.549(3) 0.248(6) 0.24(4) Uiso 1 1 d DG U . G 7
H9G H 0.2845 0.5517 0.1832 0.283 Uiso 1 1 calc R U . G 7
C10G C 0.2452(17) 0.548(3) 0.270(7) 0.24(4) Uiso 1 1 d DG U . G 7
H10G H 0.2317 0.5503 0.2190 0.292 Uiso 1 1 calc R U . G 7
C11G C 0.2337(17) 0.5444(18) 0.365(8) 0.25(4) Uiso 1 1 d DG U . G 7
C12G C 0.253(2) 0.541(3) 0.439(7) 0.24(4) Uiso 1 1 d DG U . G 7
H12G H 0.2456 0.5388 0.5047 0.293 Uiso 1 1 calc R U . G 7
C13G C 0.285(2) 0.542(2) 0.418(6) 0.24(4) Uiso 1 1 d DG U . G 7
H13G H 0.2983 0.5402 0.4689 0.290 Uiso 1 1 calc R U . G 7
C14G C 0.199(2) 0.543(2) 0.388(10) 0.25(5) Uiso 1 1 d D U . G 7
H14M H 0.1794 0.5200 0.3709 0.302 Uiso 1 1 calc R U . G 7
H14N H 0.1981 0.5469 0.4587 0.302 Uiso 1 1 calc R U . G 7
N1H N 0.429(3) 0.633(2) 0.832(11) 0.31(5) Uiso 1 1 d D U . H 8
H1HA H 0.4322 0.6355 0.7669 0.367 Uiso 1 1 calc R U . H 8
H1HB H 0.4086 0.6322 0.8474 0.367 Uiso 1 1 calc R U . H 8
N2H N 0.364(2) 0.566(3) 0.854(8) 0.32(5) Uiso 1 1 d D U . H 8
H2HA H 0.3581 0.5567 0.9149 0.386 Uiso 1 1 calc R U . H 8
H2HB H 0.3665 0.5878 0.8551 0.386 Uiso 1 1 calc R U . H 8
C1H C 0.429(2) 0.6010(19) 0.866(7) 0.31(5) Uiso 1 1 d D U . H 8
H1H H 0.4268 0.5999 0.9379 0.376 Uiso 1 1 calc R U . H 8
C2H C 0.463(2) 0.602(3) 0.838(11) 0.31(5) Uiso 1 1 d D U . H 8
H2HC H 0.4658 0.6039 0.7667 0.377 Uiso 1 1 calc R U . H 8
H2HD H 0.4831 0.6237 0.8667 0.377 Uiso 1 1 calc R U . H 8
C3H C 0.463(3) 0.570(3) 0.875(13) 0.32(5) Uiso 1 1 d D U . H 8
H3HA H 0.4601 0.5683 0.9467 0.380 Uiso 1 1 calc R U . H 8
H3HB H 0.4854 0.5710 0.8591 0.380 Uiso 1 1 calc R U . H 8
C4H C 0.433(3) 0.538(3) 0.828(14) 0.32(5) Uiso 1 1 d D U . H 8
H4HA H 0.4351 0.5396 0.7564 0.382 Uiso 1 1 calc R U . H 8
H4HB H 0.4327 0.5162 0.8489 0.382 Uiso 1 1 calc R U . H 8
C5H C 0.398(3) 0.536(2) 0.858(12) 0.32(5) Uiso 1 1 d D U . H 8
H5HA H 0.3958 0.5336 0.9292 0.382 Uiso 1 1 calc R U . H 8
H5HB H 0.3783 0.5145 0.8286 0.382 Uiso 1 1 calc R U . H 8
C6H C 0.3976(19) 0.568(2) 0.824(7) 0.32(5) Uiso 1 1 d D U . H 8
H6H H 0.3992 0.5695 0.7518 0.381 Uiso 1 1 calc R U . H 8
C7H C 0.336(2) 0.543(3) 0.785(8) 0.33(5) Uiso 1 1 d D U . H 8
H7HA H 0.3318 0.5191 0.7878 0.392 Uiso 1 1 calc R U . H 8
H7HB H 0.3431 0.5523 0.7183 0.392 Uiso 1 1 calc R U . H 8
C8H C 0.3019(18) 0.543(2) 0.810(7) 0.33(5) Uiso 1 1 d DG U . H 8
C9H C 0.286(2) 0.554(4) 0.742(7) 0.33(5) Uiso 1 1 d DG U . H 8
H9H H 0.2963 0.5615 0.6796 0.396 Uiso 1 1 calc R U . H 8
C10H C 0.2551(18) 0.554(3) 0.765(8) 0.33(5) Uiso 1 1 d DG U . H 8
H10H H 0.2442 0.5611 0.7183 0.392 Uiso 1 1 calc R U . H 8
C11H C 0.2400(19) 0.542(2) 0.856(8) 0.33(5) Uiso 1 1 d DG U . H 8
C12H C 0.256(3) 0.531(4) 0.924(8) 0.33(5) Uiso 1 1 d DG U . H 8
H12H H 0.2455 0.5238 0.9865 0.400 Uiso 1 1 calc R U . H 8
C13H C 0.287(2) 0.532(3) 0.901(8) 0.33(5) Uiso 1 1 d DG U . H 8
H13H H 0.2976 0.5243 0.9478 0.400 Uiso 1 1 calc R U . H 8
C14H C 0.206(2) 0.541(3) 0.880(11) 0.33(6) Uiso 1 1 d D U . H 8
H14O H 0.1857 0.5187 0.8589 0.393 Uiso 1 1 calc R U . H 8
H14P H 0.2039 0.5431 0.9516 0.393 Uiso 1 1 calc R U . H 8
I1A I 0.50267(10) 0.50580(11) 0.6774(4) 0.0277(9) Uiso 1 1 d . . . . .
I2A I 0.49561(10) 0.49960(10) 0.9388(4) 0.0277(9) Uiso 1 1 d . . . . .
I1B I 0.0000 0.0000 0.1140(10) 0.0357(16) Uiso 0.5 3 d S . P . .
I2B I 0.0000 0.0000 0.3365(10) 0.0357(16) Uiso 0.5 3 d S . P . .
I3B I 0.0000 0.0000 0.5496(10) 0.0357(16) Uiso 0.5 3 d S . P . .
I4B I 0.0000 0.0000 0.7333(14) 0.0357(16) Uiso 0.5 3 d S . P . .
I5B I 0.0000 0.0000 0.7935(14) 0.0357(16) Uiso 0.5 3 d S . P . .
I6B I 0.0000 0.0000 0.8894(11) 0.0357(16) Uiso 0.5 3 d S . P . .
I1AB I 0.3396(4) 0.1737(4) 0.5055(11) 0.092(4) Uiso 0.5 1 d . . P . .
I1CD I 0.1603(2) 0.3336(2) 0.4720(7) 0.040(3) Uiso 0.5 1 d . . P . .
I1GH I 0.3333 0.6667 0.7648(13) 0.059(5) Uiso 0.5 3 d S . P . .
I1EF I 0.6667 0.3333 0.743(2) 0.110(8) Uiso 0.5 3 d S . P . .
I7B I 0.0000 0.0000 1.0028(11) 0.0357(16) Uiso 0.5 3 d S . P . .

loop_
_atom_type_symbol
_atom_type_description
_atom_type_scat_dispersion_real
_atom_type_scat_dispersion_imag
_atom_type_scat_source
C C 0.0181 0.0091 'International Tables Vol C Tables 4.2.6.8 and 6.1.1.4'
H H 0.0000 0.0000 'International Tables Vol C Tables 4.2.6.8 and 6.1.1.4'
Cl Cl 0.3639 0.7018 'International Tables Vol C Tables 4.2.6.8 and 6.1.1.4'
I I -0.3257 6.8362 'International Tables Vol C Tables 4.2.6.8 and 6.1.1.4'
N N 0.0311 0.0180 'International Tables Vol C Tables 4.2.6.8 and 6.1.1.4'

loop_
_geom_angle_atom_site_label_1
_geom_angle_atom_site_label_2
_geom_angle_atom_site_label_3
_geom_angle
_geom_angle_site_symmetry_1
_geom_angle_site_symmetry_3
C1A N1A C42A 110(2) . .
C7A N2A C6A 110(2) . .
C14A N3A C15A 110(2) . .
C21A N4A C20A 110(2) . .
C29A N5A C28A 110(2) . .
C34A N6A C35A 110(2) . .
N1A C1A C2A 111(2) . .
N1A C1A C6A 111(2) . .
C2A C1A C6A 109(2) . .
C1A C2A C3A 109(2) . .
C4A C3A C2A 109(2) . .
C3A C4A C5A 109(2) . .
C4A C5A C6A 109(2) . .
N2A C6A C1A 110(2) . .
N2A C6A C5A 111(2) . .
C1A C6A C5A 109(2) . .
N2A C7A C8A 111(2) . .
C9A C8A C13A 120.0 . .
C9A C8A C7A 120.1(11) . .
C13A C8A C7A 119.9(11) . .
C10A C9A C8A 120.00(7) . .
C11A C10A C9A 120.00(8) . .
C12A C11A C10A 120.0 . .
C12A C11A C14A 119.9(11) . .
C10A C11A C14A 120.1(11) . .
C13A C12A C11A 120.00(7) . .
C12A C13A C8A 120.00(7) . .
N3A C14A C11A 110(2) . .
N3A C15A C16A 110(2) . .
N3A C15A C20A 110(2) . .
C16A C15A C20A 110(2) . .
C15A C16A C17A 109(2) . .
C16A C17A C18A 109(2) . .
C19A C18A C17A 109(2) . .
C20A C19A C18A 110(2) . .
N4A C20A C19A 111(2) . .
N4A C20A C15A 110(2) . .
C19A C20A C15A 110(2) . .
N4A C21A C22A 110(2) . .
C23A C22A C27A 120.0 . .
C23A C22A C21A 119.9(11) . .
C27A C22A C21A 120.1(11) . .
C22A C23A C24A 120.00(9) . .
C25A C24A C23A 120.0 . .
C26A C25A C24A 120.0 . .
C26A C25A C28A 120.1(11) . .
C24A C25A C28A 119.9(11) . .
C27A C26A C25A 120.00(9) . .
C26A C27A C22A 120.0 . .
N5A C28A C25A 111(2) . .
N5A C29A C34A 111(2) . .
N5A C29A C30A 111(2) . .
C34A C29A C30A 109(2) . .
C31A C30A C29A 109(2) . .
C30A C31A C32A 109(2) . .
C31A C32A C33A 109(2) . .
C34A C33A C32A 109(2) . .
N6A C34A C29A 112(2) . .
N6A C34A C33A 112(2) . .
C29A C34A C33A 110(2) . .
N6A C35A C36A 111(2) . .
C37A C36A C41A 120.0 . .
C37A C36A C35A 120.1(12) . .
C41A C36A C35A 119.9(12) . .
C38A C37A C36A 120.00(6) . .
C37A C38A C39A 120.0 . .
C40A C39A C38A 120.0 . .
C40A C39A C42A 120.0(11) . .
C38A C39A C42A 120.0(11) . .
C41A C40A C39A 120.00(5) . .
C40A C41A C36A 120.00(6) . .
N1A C42A C39A 111(2) . .
C42B N1B C1B 109(2) . .
C7B N2B C6B 108(2) . .
C15B N3B C14B 109(2) . .
C21B N4B C20B 110(2) . .
C29B N5B C28B 111(2) . .
C34B N6B C35B 109(2) . .
N1B C1B C6B 111(2) . .
N1B C1B C2B 110(2) . .
C6B C1B C2B 110(2) . .
C3B C2B C1B 110(2) . .
C2B C3B C4B 110(2) . .
C3B C4B C5B 109(2) . .
C4B C5B C6B 109(2) . .
N2B C6B C1B 113(2) . .
N2B C6B C5B 110(2) . .
C1B C6B C5B 109(2) . .
N2B C7B C8B 113(2) . .
C9B C8B C13B 120.0 . .
C9B C8B C7B 120.3(11) . .
C13B C8B C7B 119.7(11) . .
C8B C9B C10B 120.0 . .
C11B C10B C9B 120.00(6) . .
C12B C11B C10B 120.0 . .
C12B C11B C14B 120.0(11) . .
C10B C11B C14B 120.0(11) . .
C13B C12B C11B 120.0 . .
C12B C13B C8B 120.00(6) . .
N3B C14B C11B 111(2) . .
N3B C15B C20B 111(2) . .
N3B C15B C16B 110(2) . .
C20B C15B C16B 110(2) . .
C17B C16B C15B 109(2) . .
C16B C17B C18B 109(2) . .
C19B C18B C17B 110(2) . .
C18B C19B C20B 110(2) . .
N4B C20B C15B 111(2) . .
N4B C20B C19B 110(2) . .
C15B C20B C19B 109(2) . .
N4B C21B C22B 112(2) . .
C23B C22B C27B 120.0 . .
C23B C22B C21B 120.4(11) . .
C27B C22B C21B 119.6(11) . .
C22B C23B C24B 120.00(8) . .
C25B C24B C23B 120.0 . .
C26B C25B C24B 120.0 . .
C26B C25B C28B 119.9(12) . .
C24B C25B C28B 120.1(11) . .
C27B C26B C25B 120.00(8) . .
C26B C27B C22B 120.0 . .
N5B C28B C25B 111(2) . .
N5B C29B C30B 111(2) . .
N5B C29B C34B 111(2) . .
C30B C29B C34B 109(2) . .
C29B C30B C31B 109(2) . .
C30B C31B C32B 109(2) . .
C33B C32B C31B 109(2) . .
C34B C33B C32B 110(2) . .
N6B C34B C33B 111(2) . .
N6B C34B C29B 110(2) . .
C33B C34B C29B 110(2) . .
N6B C35B C36B 108.8(19) . .
C37B C36B C41B 120.0 . .
C37B C36B C35B 119.5(11) . .
C41B C36B C35B 120.5(11) . .
C36B C37B C38B 120.00(6) . .
C39B C38B C37B 120.00(5) . .
C40B C39B C38B 120.0 . .
C40B C39B C42B 120.3(11) . .
C38B C39B C42B 119.7(11) . .
C39B C40B C41B 120.00(5) . .
C40B C41B C36B 120.00(6) . .
N1B C42B C39B 112(2) . .
C42C N1C C1C 109(2) . .
C7C N2C C6C 110(2) . .
C15C N3C C14C 109(2) . .
C20C N4C C21C 110(2) . .
C28C N5C C29C 109(2) . .
C35C N6C C34C 110(2) . .
N1C C1C C6C 112(2) . .
N1C C1C C2C 110(2) . .
C6C C1C C2C 110(2) . .
C1C C2C C3C 110(2) . .
C2C C3C C4C 108(2) . .
C5C C4C C3C 108(2) . .
C4C C5C C6C 110(2) . .
N2C C6C C1C 107.5(19) . .
N2C C6C C5C 106(2) . .
C1C C6C C5C 110(2) . .
N2C C7C C8C 108(2) . .
C9C C8C C13C 120.0 . .
C9C C8C C7C 120.2(11) . .
C13C C8C C7C 119.8(11) . .
C10C C9C C8C 120.0 . .
C11C C10C C9C 120.00(7) . .
C10C C11C C12C 120.0 . .
C10C C11C C14C 120.1(11) . .
C12C C11C C14C 119.9(11) . .
C13C C12C C11C 120.00(6) . .
C12C C13C C8C 120.00(5) . .
N3C C14C C11C 107(2) . .
N3C C15C C20C 109(2) . .
N3C C15C C16C 106(2) . .
C20C C15C C16C 109(2) . .
C17C C16C C15C 110(2) . .
C16C C17C C18C 110(2) . .
C17C C18C C19C 109(2) . .
C18C C19C C20C 109(2) . .
N4C C20C C15C 110(2) . .
N4C C20C C19C 107(2) . .
C15C C20C C19C 109(2) . .
N4C C21C C22C 108(2) . .
C23C C22C C27C 120.0 . .
C23C C22C C21C 120.0(11) . .
C27C C22C C21C 120.0(11) . .
C24C C23C C22C 120.00(7) . .
C23C C24C C25C 120.00(7) . .
C26C C25C C24C 120.0 . .
C26C C25C C28C 120.3(12) . .
C24C C25C C28C 119.7(12) . .
C25C C26C C27C 120.00(6) . .
C26C C27C C22C 120.00(7) . .
N5C C28C C25C 110(2) . .
N5C C29C C34C 110(2) . .
N5C C29C C30C 107(2) . .
C34C C29C C30C 109(2) . .
C29C C30C C31C 109(2) . .
C32C C31C C30C 109(2) . .
C33C C32C C31C 109(2) . .
C32C C33C C34C 110(2) . .
N6C C34C C29C 109(2) . .
N6C C34C C33C 107(2) . .
C29C C34C C33C 109(2) . .
N6C C35C C36C 108(2) . .
C37C C36C C41C 120.0 . .
C37C C36C C35C 120.2(11) . .
C41C C36C C35C 119.8(11) . .
C36C C37C C38C 120.00(6) . .
C39C C38C C37C 120.00(6) . .
C38C C39C C40C 120.0 . .
C38C C39C C42C 119.9(11) . .
C40C C39C C42C 120.1(11) . .
C41C C40C C39C 120.00(6) . .
C40C C41C C36C 120.00(6) . .
N1C C42C C39C 112(2) . .
C42D N1D C1D 110(2) . .
C7D N2D C6D 109(2) . .
C14D N3D C15D 110(2) . .
C21D N4D C20D 110(2) . .
C29D N5D C28D 110(2) . .
C34D N6D C35D 111(2) . .
N1D C1D C2D 111(2) . .
N1D C1D C6D 111(2) . .
C2D C1D C6D 110(2) . .
C1D C2D C3D 110(2) . .
C2D C3D C4D 109(2) . .
C5D C4D C3D 109(2) . .
C6D C5D C4D 110(2) . .
N2D C6D C5D 110(2) . .
N2D C6D C1D 111(2) . .
C5D C6D C1D 110(2) . .
N2D C7D C8D 112(2) . .
C9D C8D C13D 120.0 . .
C9D C8D C7D 119.9(11) . .
C13D C8D C7D 120.1(11) . .
C10D C9D C8D 120.0 . .
C9D C10D C11D 120.00(7) . .
C10D C11D C12D 120.0 . .
C10D C11D C14D 119.8(11) . .
C12D C11D C14D 120.2(11) . .
C13D C12D C11D 120.00(7) . .
C12D C13D C8D 120.00(6) . .
N3D C14D C11D 111(2) . .
N3D C15D C20D 111(2) . .
N3D C15D C16D 110(2) . .
C20D C15D C16D 109(2) . .
C17D C16D C15D 110(2) . .
C16D C17D C18D 109(2) . .
C19D C18D C17D 109(2) . .
C18D C19D C20D 109(2) . .
N4D C20D C15D 111(2) . .
N4D C20D C19D 111(2) . .
C15D C20D C19D 109(2) . .
N4D C21D C22D 112(2) . .
C23D C22D C27D 120.0 . .
C23D C22D C21D 120.4(11) . .
C27D C22D C21D 119.6(11) . .
C24D C23D C22D 120.00(8) . .
C23D C24D C25D 120.00(6) . .
C24D C25D C26D 120.0 . .
C24D C25D C28D 120.2(11) . .
C26D C25D C28D 119.8(11) . .
C25D C26D C27D 120.00(7) . .
C26D C27D C22D 120.00(6) . .
N5D C28D C25D 111(2) . .
N5D C29D C30D 111(2) . .
N5D C29D C34D 111(2) . .
C30D C29D C34D 109(2) . .
C31D C30D C29D 109(2) . .
C32D C31D C30D 110(2) . .
C31D C32D C33D 110(2) . .
C32D C33D C34D 109(2) . .
N6D C34D C29D 111(2) . .
N6D C34D C33D 111(2) . .
C29D C34D C33D 109(2) . .
N6D C35D C36D 109(2) . .
C37D C36D C41D 120.0 . .
C37D C36D C35D 119.6(11) . .
C41D C36D C35D 120.4(11) . .
C36D C37D C38D 120.00(8) . .
C39D C38D C37D 120.0 . .
C38D C39D C40D 120.0 . .
C38D C39D C42D 119.7(12) . .
C40D C39D C42D 120.2(12) . .
C41D C40D C39D 120.00(9) . .
C40D C41D C36D 120.0 . .
N1D C42D C39D 113(2) . .
C14E N1E C1E 109(2) 3_665 .
C7E N2E C6E 110(2) . .
N1E C1E C6E 112(2) . .
N1E C1E C2E 110(2) . .
C6E C1E C2E 111(2) . .
C1E C2E C3E 110(2) . .
C2E C3E C4E 108(2) . .
C5E C4E C3E 109(2) . .
C4E C5E C6E 110(2) . .
N2E C6E C1E 111(2) . .
N2E C6E C5E 110(2) . .
C1E C6E C5E 110(2) . .
N2E C7E C8E 111(2) . .
C9E C8E C13E 120.0 . .
C9E C8E C7E 120.0(11) . .
C13E C8E C7E 120.0(11) . .
C10E C9E C8E 120.00(7) . .
C9E C10E C11E 120.0 . .
C12E C11E C10E 120.0 . .
C12E C11E C14E 120.0(12) . .
C10E C11E C14E 120.0(12) . .
C11E C12E C13E 120.00(6) . .
C12E C13E C8E 120.0 . .
N1E C14E C11E 111(4) 2_655 .
C14F N1F C1F 109(2) 3_665 .
C7F N2F C6F 110(2) . .
N1F C1F C6F 112(2) . .
N1F C1F C2F 110(2) . .
C6F C1F C2F 110(2) . .
C3F C2F C1F 109(2) . .
C2F C3F C4F 109(2) . .
C5F C4F C3F 109(2) . .
C4F C5F C6F 110(2) . .
N2F C6F C1F 112(2) . .
N2F C6F C5F 110(2) . .
C1F C6F C5F 109(2) . .
N2F C7F C8F 111(2) . .
C9F C8F C13F 120.0 . .
C9F C8F C7F 120.1(12) . .
C13F C8F C7F 119.9(12) . .
C10F C9F C8F 120.00(5) . .
C11F C10F C9F 120.00(7) . .
C10F C11F C12F 120.0 . .
C10F C11F C14F 120.1(12) . .
C12F C11F C14F 119.9(12) . .
C11F C12F C13F 120.0 . .
C12F C13F C8F 120.00(8) . .
N1F C14F C11F 111(5) 2_655 .
C1G N1G C14G 110(2) . 2_665
C7G N2G C6G 108(2) . .
N1G C1G C6G 112(2) . .
N1G C1G C2G 110(2) . .
C6G C1G C2G 109(2) . .
C3G C2G C1G 109(2) . .
C4G C3G C2G 109(2) . .
C5G C4G C3G 109(2) . .
C4G C5G C6G 110(2) . .
N2G C6G C1G 112(2) . .
N2G C6G C5G 110(2) . .
C1G C6G C5G 110(2) . .
N2G C7G C8G 113(2) . .
C9G C8G C13G 120.0 . .
C9G C8G C7G 119.6(11) . .
C13G C8G C7G 120.4(11) . .
C8G C9G C10G 120.00(7) . .
C11G C10G C9G 120.00(5) . .
C12G C11G C10G 120.0 . .
C12G C11G C14G 120.1(12) . .
C10G C11G C14G 119.9(12) . .
C11G C12G C13G 120.00(6) . .
C12G C13G C8G 120.00(5) . .
N1G C14G C11G 111(4) 3_565 .
C14H N1H C1H 110(2) 2_665 .
C7H N2H C6H 110(2) . .
N1H C1H C6H 112(2) . .
N1H C1H C2H 110(2) . .
C6H C1H C2H 111(2) . .
C3H C2H C1H 110(2) . .
C2H C3H C4H 109(2) . .
C5H C4H C3H 109(2) . .
C4H C5H C6H 110(2) . .
N2H C6H C1H 111(2) . .
N2H C6H C5H 110(2) . .
C1H C6H C5H 110(2) . .
N2H C7H C8H 110(2) . .
C9H C8H C13H 120.00(5) . .
C9H C8H C7H 120.0(5) . .
C13H C8H C7H 120.0(5) . .
C10H C9H C8H 120.00(7) . .
C9H C10H C11H 120.0 . .
C12H C11H C10H 120.0 . .
C12H C11H C14H 120.0(5) . .
C10H C11H C14H 120.0(5) . .
C11H C12H C13H 120.00(10) . .
C12H C13H C8H 120.0 . .
N1H C14H C11H 111(4) 3_565 .
I7B I1B I2B 180.0 1_554 .
I7B I1B I6B 0.0 1_554 1_554
I2B I1B I6B 180.0 . 1_554
I3B I2B I1B 180.0 . .
I4B I3B I2B 180.0 . .
I5B I4B I6B 0.000(8) . .
I5B I4B I3B 180.0 . .
I6B I4B I3B 180.0 . .
I4B I5B I6B 180.000(10) . .
I4B I5B I7B 180.000(10) . .
I6B I5B I7B 0.000(4) . .
I5B I6B I7B 180.0 . .
I5B I6B I4B 0.000(6) . .
I7B I6B I4B 180.0 . .
I5B I6B I1B 180.0 . 1_556
I7B I6B I1B 0.000(4) . 1_556
I4B I6B I1B 180.0 . 1_556
I1B I7B I6B 180.0 1_556 .
I1B I7B I5B 180.0 1_556 .
I6B I7B I5B 0.000(4) . .

loop_
_geom_bond_atom_site_label_1
_geom_bond_atom_site_label_2
_geom_bond_distance
_geom_bond_site_symmetry_2
N1A C1A 1.478(15) .
N1A C42A 1.480(15) .
N2A C7A 1.477(15) .
N2A C6A 1.481(15) .
N3A C14A 1.481(15) .
N3A C15A 1.481(15) .
N4A C21A 1.481(15) .
N4A C20A 1.482(15) .
N5A C29A 1.480(15) .
N5A C28A 1.480(15) .
N6A C34A 1.477(15) .
N6A C35A 1.480(15) .
C1A C2A 1.519(15) .
C1A C6A 1.521(15) .
C2A C3A 1.521(15) .
C3A C4A 1.519(15) .
C4A C5A 1.519(15) .
C5A C6A 1.522(15) .
C7A C8A 1.520(14) .
C8A C9A 1.3900 .
C8A C13A 1.3900 .
C9A C10A 1.3900 .
C10A C11A 1.3900 .
C11A C12A 1.3900 .
C11A C14A 1.520(15) .
C12A C13A 1.3900 .
C15A C16A 1.519(15) .
C15A C20A 1.519(15) .
C16A C17A 1.519(15) .
C17A C18A 1.521(15) .
C18A C19A 1.518(15) .
C19A C20A 1.518(15) .
C21A C22A 1.522(15) .
C22A C23A 1.3900 .
C22A C27A 1.3900 .
C23A C24A 1.3900 .
C24A C25A 1.3900 .
C25A C26A 1.3900 .
C25A C28A 1.520(15) .
C26A C27A 1.3900 .
C29A C34A 1.520(15) .
C29A C30A 1.522(15) .
C30A C31A 1.520(15) .
C31A C32A 1.520(15) .
C32A C33A 1.521(15) .
C33A C34A 1.520(15) .
C35A C36A 1.519(14) .
C36A C37A 1.3900 .
C36A C41A 1.3900 .
C37A C38A 1.3900 .
C38A C39A 1.3900 .
C39A C40A 1.3900 .
C39A C42A 1.520(15) .
C40A C41A 1.3900 .
N1B C42B 1.477(15) .
N1B C1B 1.482(15) .
N2B C7B 1.480(15) .
N2B C6B 1.484(15) .
N3B C15B 1.479(15) .
N3B C14B 1.480(15) .
N4B C21B 1.476(15) .
N4B C20B 1.480(15) .
N5B C29B 1.479(15) .
N5B C28B 1.480(15) .
N6B C34B 1.480(15) .
N6B C35B 1.484(15) .
C1B C6B 1.516(14) .
C1B C2B 1.521(15) .
C2B C3B 1.516(15) .
C3B C4B 1.519(15) .
C4B C5B 1.519(15) .
C5B C6B 1.521(15) .
C7B C8B 1.518(14) .
C8B C9B 1.3900 .
C8B C13B 1.3900 .
C9B C10B 1.3900 .
C10B C11B 1.3900 .
C11B C12B 1.3900 .
C11B C14B 1.521(14) .
C12B C13B 1.3900 .
C15B C20B 1.519(15) .
C15B C16B 1.521(15) .
C16B C17B 1.519(15) .
C17B C18B 1.520(15) .
C18B C19B 1.517(15) .
C19B C20B 1.519(15) .
C21B C22B 1.521(14) .
C22B C23B 1.3900 .
C22B C27B 1.3900 .
C23B C24B 1.3900 .
C24B C25B 1.3900 .
C25B C26B 1.3900 .
C25B C28B 1.527(14) .
C26B C27B 1.3900 .
C29B C30B 1.521(15) .
C29B C34B 1.521(14) .
C30B C31B 1.521(15) .
C31B C32B 1.523(15) .
C32B C33B 1.521(15) .
C33B C34B 1.519(15) .
C35B C36B 1.518(14) .
C36B C37B 1.3900 .
C36B C41B 1.3900 .
C37B C38B 1.3900 .
C38B C39B 1.3900 .
C39B C40B 1.3900 .
C39B C42B 1.515(15) .
C40B C41B 1.3900 .
N1C C42C 1.478(15) .
N1C C1C 1.484(14) .
N2C C7C 1.479(15) .
N2C C6C 1.485(15) .
N3C C15C 1.481(15) .
N3C C14C 1.482(15) .
N4C C20C 1.479(15) .
N4C C21C 1.480(15) .
N5C C28C 1.479(15) .
N5C C29C 1.481(15) .
N6C C35C 1.479(15) .
N6C C34C 1.480(14) .
C1C C6C 1.517(14) .
C1C C2C 1.518(15) .
C2C C3C 1.518(15) .
C3C C4C 1.522(15) .
C4C C5C 1.519(15) .
C5C C6C 1.521(15) .
C7C C8C 1.519(15) .
C8C C9C 1.3900 .
C8C C13C 1.3900 .
C9C C10C 1.3900 .
C10C C11C 1.3900 .
C11C C12C 1.3900 .
C11C C14C 1.518(15) .
C12C C13C 1.3900 .
C15C C20C 1.516(14) .
C15C C16C 1.523(15) .
C16C C17C 1.518(15) .
C17C C18C 1.520(15) .
C18C C19C 1.521(15) .
C19C C20C 1.523(15) .
C21C C22C 1.523(14) .
C22C C23C 1.3900 .
C22C C27C 1.3900 .
C23C C24C 1.3900 .
C24C C25C 1.3900 .
C25C C26C 1.3900 .
C25C C28C 1.517(15) .
C26C C27C 1.3900 .
C29C C34C 1.517(14) .
C29C C30C 1.521(15) .
C30C C31C 1.521(15) .
C31C C32C 1.519(15) .
C32C C33C 1.517(15) .
C33C C34C 1.524(15) .
C35C C36C 1.518(15) .
C36C C37C 1.3900 .
C36C C41C 1.3900 .
C37C C38C 1.3900 .
C38C C39C 1.3900 .
C39C C40C 1.3900 .
C39C C42C 1.518(14) .
C40C C41C 1.3900 .
N1D C42D 1.476(15) .
N1D C1D 1.482(15) .
N2D C7D 1.479(15) .
N2D C6D 1.483(15) .
N3D C14D 1.478(15) .
N3D C15D 1.481(15) .
N4D C21D 1.477(15) .
N4D C20D 1.482(15) .
N5D C29D 1.477(15) .
N5D C28D 1.480(15) .
N6D C34D 1.475(15) .
N6D C35D 1.483(15) .
C1D C2D 1.518(15) .
C1D C6D 1.519(15) .
C2D C3D 1.519(15) .
C3D C4D 1.522(15) .
C4D C5D 1.520(15) .
C5D C6D 1.519(15) .
C7D C8D 1.519(15) .
C8D C9D 1.3900 .
C8D C13D 1.3900 .
C9D C10D 1.3900 .
C10D C11D 1.3900 .
C11D C12D 1.3900 .
C11D C14D 1.520(15) .
C12D C13D 1.3900 .
C15D C20D 1.521(15) .
C15D C16D 1.521(15) .
C16D C17D 1.519(15) .
C17D C18D 1.521(15) .
C18D C19D 1.520(15) .
C19D C20D 1.521(15) .
C21D C22D 1.519(15) .
C22D C23D 1.3900 .
C22D C27D 1.3900 .
C23D C24D 1.3900 .
C24D C25D 1.3900 .
C25D C26D 1.3900 .
C25D C28D 1.522(15) .
C26D C27D 1.3900 .
C29D C30D 1.521(15) .
C29D C34D 1.521(15) .
C30D C31D 1.520(15) .
C31D C32D 1.519(15) .
C32D C33D 1.520(15) .
C33D C34D 1.522(15) .
C35D C36D 1.525(15) .
C36D C37D 1.3900 .
C36D C41D 1.3900 .
C37D C38D 1.3900 .
C38D C39D 1.3900 .
C39D C40D 1.3900 .
C39D C42D 1.518(14) .
C40D C41D 1.3900 .
N1E C14E 1.481(15) 3_665
N1E C1E 1.482(15) .
N2E C7E 1.479(15) .
N2E C6E 1.485(15) .
C1E C6E 1.517(14) .
C1E C2E 1.518(15) .
C2E C3E 1.518(15) .
C3E C4E 1.523(15) .
C4E C5E 1.517(15) .
C5E C6E 1.521(15) .
C7E C8E 1.521(15) .
C8E C9E 1.3900 .
C8E C13E 1.3900 .
C9E C10E 1.3900 .
C10E C11E 1.3900 .
C11E C12E 1.3900 .
C11E C14E 1.521(15) .
C12E C13E 1.3900 .
C14E N1E 1.482(15) 2_655
N1F C14F 1.481(15) 3_665
N1F C1F 1.481(15) .
N2F C7F 1.479(15) .
N2F C6F 1.480(15) .
C1F C6F 1.517(15) .
C1F C2F 1.523(15) .
C2F C3F 1.519(15) .
C3F C4F 1.523(15) .
C4F C5F 1.519(15) .
C5F C6F 1.523(15) .
C7F C8F 1.519(15) .
C8F C9F 1.3900 .
C8F C13F 1.3900 .
C9F C10F 1.3900 .
C10F C11F 1.3900 .
C11F C12F 1.3900 .
C11F C14F 1.519(15) .
C12F C13F 1.3900 .
C14F N1F 1.481(15) 2_655
N1G C1G 1.479(15) .
N1G C14G 1.481(15) 2_665
N2G C7G 1.477(15) .
N2G C6G 1.485(15) .
C1G C6G 1.516(15) .
C1G C2G 1.521(15) .
C2G C3G 1.520(15) .
C3G C4G 1.520(15) .
C4G C5G 1.519(15) .
C5G C6G 1.520(15) .
C7G C8G 1.515(13) .
C8G C9G 1.3900 .
C8G C13G 1.3900 .
C9G C10G 1.3900 .
C10G C11G 1.3900 .
C11G C12G 1.3900 .
C11G C14G 1.518(13) .
C12G C13G 1.3900 .
C14G N1G 1.481(15) 3_565
N1H C14H 1.479(15) 2_665
N1H C1H 1.482(15) .
N2H C7H 1.480(15) .
N2H C6H 1.484(15) .
C1H C6H 1.516(15) .
C1H C2H 1.520(15) .
C2H C3H 1.519(15) .
C3H C4H 1.520(15) .
C4H C5H 1.518(15) .
C5H C6H 1.520(15) .
C7H C8H 1.521(13) .
C8H C9H 1.3900 .
C8H C13H 1.3900 .
C9H C10H 1.3900 .
C10H C11H 1.3900 .
C11H C12H 1.3900 .
C11H C14H 1.519(13) .
C12H C13H 1.3900 .
C14H N1H 1.479(15) 3_565
I1B I7B 1.53(2) 1_554
I1B I2B 3.065(19) .
I1B I6B 3.10(2) 1_554
I2B I3B 2.936(19) .
I3B I4B 2.53(2) .
I4B I5B 0.829(16) .
I4B I6B 2.15(2) .
I5B I6B 1.32(2) .
I5B I7B 2.89(2) .
I6B I7B 1.56(2) .
I6B I1B 3.10(2) 1_556
I7B I1B 1.53(2) 1_556
